data_7037860
loop_
_publ_author_name
'Gao, Qiao'
'Li, Fengyan'
'Sun, Zhixia'
'Xu, Lin'
'Sun, Minghui'

_publ_section_title
;
 A new type of photomagnetic system: photoinduced charge transfer in
 polyoxometalate-based organic-inorganic hybrid.
;
_journal_issue 6
_journal_name_full 'Dalton transactions (Cambridge, England : 2003)'
_journal_page_first 2422
_journal_page_last 2425
_journal_paper_doi 10.1039/c5dt03748d
_journal_volume 45
_journal_year 2016
_chemical_formula_sum 'C12 H106 Mo12 N12 O79 V2'
_chemical_formula_weight 2936.25
_chemical_name_systematic
; 
 ? 
;
_space_group_crystal_system monoclinic
_space_group_IT_number 14
_space_group_name_Hall '-P 2yn'
_space_group_name_H-M_alt 'P 1 21/n 1'
_symmetry_space_group_name_Hall '-P 2yn'
_symmetry_space_group_name_H-M 'P 1 21/n 1'
_atom_sites_solution_hydrogens geom
_atom_sites_solution_primary direct
_atom_sites_solution_secondary difmap
_audit_creation_method SHELXL-97
_audit_update_record
;
2015-12-23 deposited with the CCDC.
2016-01-05 downloaded from the CCDC.
;
_cell_angle_alpha 90.00
_cell_angle_beta 103.9890(10)
_cell_angle_gamma 90.00
_cell_formula_units_Z 8
_cell_length_a 19.7845(9)
_cell_length_b 28.1745(14)
_cell_length_c 30.7109(15)
_cell_measurement_reflns_used 9933
_cell_measurement_temperature 293(2)
_cell_measurement_theta_max 26.13
_cell_measurement_theta_min 2.41
_cell_volume 16611.1(14)
_computing_cell_refinement 'Bruker SMART'
_computing_data_collection 'Bruker SMART'
_computing_data_reduction 'Bruker SAINT'
_computing_structure_refinement 'SHELXL-97 (Sheldrick, 1997)'
_computing_structure_solution 'SHELXS-97 (Sheldrick, 1990)'
_diffrn_ambient_temperature 293(2)
_diffrn_measured_fraction_theta_full 0.998
_diffrn_measured_fraction_theta_max 0.996
_diffrn_measurement_device_type 'CCD area detector'
_diffrn_radiation_monochromator graphite
_diffrn_radiation_source 'fine-focus sealed tube'
_diffrn_radiation_type MoK\a
_diffrn_radiation_wavelength 0.71073
_diffrn_reflns_av_R_equivalents 0.0676
_diffrn_reflns_av_unetI/netI 0.0918
_diffrn_reflns_limit_h_max 24
_diffrn_reflns_limit_h_min -23
_diffrn_reflns_limit_k_max 35
_diffrn_reflns_limit_k_min -34
_diffrn_reflns_limit_l_max 23
_diffrn_reflns_limit_l_min -38
_diffrn_reflns_number 94768
_diffrn_reflns_theta_full 26.00
_diffrn_reflns_theta_max 26.32
_diffrn_reflns_theta_min 1.79
_exptl_absorpt_coefficient_mu 2.090
_exptl_absorpt_correction_T_max 0.813
_exptl_absorpt_correction_T_min 0.614
_exptl_absorpt_correction_type multi-scan
_exptl_absorpt_process_details '(SADABS; Bruker, 2002)'
_exptl_crystal_colour colourless
_exptl_crystal_density_diffrn 2.348
_exptl_crystal_density_method 'not measured'
_exptl_crystal_description block
_exptl_crystal_F_000 11552
_exptl_crystal_size_max 0.6
_exptl_crystal_size_mid 0.2
_exptl_crystal_size_min 0.1
_platon_squeeze_details
;
;
_refine_diff_density_max 4.517
_refine_diff_density_min -1.517
_refine_diff_density_rms 0.223
_refine_ls_extinction_method none
_refine_ls_goodness_of_fit_ref 0.980
_refine_ls_hydrogen_treatment constr
_refine_ls_matrix_type full
_refine_ls_number_parameters 1495
_refine_ls_number_reflns 33646
_refine_ls_number_restraints 55
_refine_ls_restrained_S_all 0.980
_refine_ls_R_factor_all 0.0958
_refine_ls_R_factor_gt 0.0582
_refine_ls_shift/su_max 0.003
_refine_ls_shift/su_mean 0.000
_refine_ls_structure_factor_coef Fsqd
_refine_ls_weighting_details 'calc w=1/[\s^2^(Fo^2^)+(0.0940P)^2^+0.0000P] where P=(Fo^2^+2Fc^2^)/3'
_refine_ls_weighting_scheme calc
_refine_ls_wR_factor_gt 0.1626
_refine_ls_wR_factor_ref 0.1774
_reflns_number_gt 20085
_reflns_number_total 33646
_reflns_threshold_expression >2sigma(I)
_cod_data_source_file c5dt03748d2.cif
_cod_data_source_block x
_cod_depositor_comments 'Adding full bibliography for 7037860.cif.'
_cod_database_code 7037860
_shelx_space_group_comment
;
The symmetry employed for this shelxl refinement is uniquely defined
by the following loop, which should always be used as a source of
symmetry information in preference to the above space-group names.
They are only intended as comments.
;
_platon_squeeze_void_probe_radius 1.20

loop_
_symmetry_equiv_pos_as_xyz
'x, y, z'
'-x+1/2, y+1/2, -z+1/2'
'-x, -y, -z'
'x-1/2, -y-1/2, z-1/2'

loop_
_atom_site_label
_atom_site_type_symbol
_atom_site_fract_x
_atom_site_fract_y
_atom_site_fract_z
_atom_site_U_iso_or_equiv
_atom_site_adp_type
_atom_site_occupancy
_atom_site_symmetry_multiplicity
_atom_site_calc_flag
_atom_site_refinement_flags
_atom_site_disorder_assembly
_atom_site_disorder_group
Mo1 Mo 0.07135(4) 0.32051(3) 0.13264(2) 0.02525(18) Uani 1 1 d . . .
Mo2 Mo 0.18575(4) 0.31693(3) 0.07065(2) 0.02745(18) Uani 1 1 d . . .
Mo3 Mo 0.24740(4) 0.42723(3) 0.03173(2) 0.02863(19) Uani 1 1 d . . .
Mo4 Mo 0.39388(4) 0.33322(3) 0.41387(3) 0.02987(19) Uani 1 1 d . . .
Mo5 Mo 0.29150(4) 0.25021(3) 0.54187(3) 0.02846(19) Uani 1 1 d . . .
Mo6 Mo 0.18714(4) 0.52992(3) 0.05654(3) 0.02931(19) Uani 1 1 d . . .
Mo7 Mo 0.00320(4) 0.43449(3) 0.15931(3) 0.02851(19) Uani 1 1 d . . .
Mo8 Mo 0.21390(4) 0.13910(3) 0.56863(3) 0.03124(19) Uani 1 1 d . . .
Mo9 Mo 0.29158(4) 0.23646(3) 0.94278(3) 0.0342(2) Uani 1 1 d . . .
Mo10 Mo 0.50653(4) 0.33347(3) 0.35037(3) 0.0317(2) Uani 1 1 d . . .
Mo11 Mo 0.01739(4) 0.25976(3) 0.64504(3) 0.0359(2) Uani 1 1 d . . .
Mo12 Mo 0.50087(4) 0.13408(3) 0.86491(3) 0.0318(2) Uani 1 1 d . . .
Mo13 Mo 0.05809(4) 0.53341(3) 0.12340(3) 0.0338(2) Uani 1 1 d . . .
Mo14 Mo 0.56598(4) 0.25007(3) 0.83990(3) 0.02965(19) Uani 1 1 d . . .
Mo15 Mo 0.23331(4) 0.35390(3) 0.56814(3) 0.0316(2) Uani 1 1 d . . .
Mo16 Mo 0.34992(4) 0.34094(3) 0.91930(3) 0.0339(2) Uani 1 1 d . . .
Mo17 Mo 0.08026(4) 0.14429(3) 0.61517(3) 0.0330(2) Uani 1 1 d . . .
Mo18 Mo 0.09367(5) 0.35929(3) 0.62661(3) 0.0364(2) Uani 1 1 d . . .
Mo19 Mo 0.49348(4) 0.34906(3) 0.86406(3) 0.0326(2) Uani 1 1 d . . .
Mo20 Mo 0.36796(4) 0.12693(3) 0.91186(3) 0.0345(2) Uani 1 1 d . . .
Mo21 Mo 0.32257(4) 0.44668(3) 0.44205(3) 0.0336(2) Uani 1 1 d . . .
Mo22 Mo 0.49703(5) 0.54686(3) 0.33573(3) 0.0421(2) Uani 1 1 d . . .
Mo23 Mo 0.36909(5) 0.54741(3) 0.40322(3) 0.0408(2) Uani 1 1 d . . .
Mo24 Mo 0.56399(4) 0.44583(3) 0.31137(3) 0.0382(2) Uani 1 1 d . . .
V25 V 0.41592(8) 0.44004(6) 0.35663(5) 0.0280(4) Uani 1 1 d . . .
V26 V 0.40609(8) 0.23913(5) 0.87016(5) 0.0271(3) Uani 1 1 d . . .
V27 V 0.15449(7) 0.42809(5) 0.11739(5) 0.0248(3) Uani 1 1 d . . .
V28 V 0.17695(8) 0.24966(5) 0.61414(5) 0.0257(3) Uani 1 1 d . . .
O1 O 0.5649(3) 0.1386(3) 0.9133(2) 0.0459(18) Uani 1 1 d . . .
O2 O 0.5197(3) 0.1903(2) 0.8352(2) 0.0334(15) Uani 1 1 d . . .
O3 O 0.5671(3) 0.3197(2) 0.8404(2) 0.0347(15) Uani 1 1 d . . .
O4 O 0.6220(3) 0.2419(2) 0.8910(2) 0.0432(18) Uani 1 1 d . . .
O5 O 0.2316(3) 0.2462(2) 0.6621(2) 0.0371(16) Uani 1 1 d . . .
O6 O 0.2148(3) 0.2778(2) 0.57584(19) 0.0271(14) Uani 1 1 d . . .
O7 O 0.2315(3) 0.2408(2) 0.4923(2) 0.0386(17) Uani 1 1 d . . .
O8 O 0.2959(3) 0.3196(2) 0.53854(19) 0.0306(14) Uani 1 1 d . . .
O9 O 0.1632(4) 0.3605(2) 0.5229(2) 0.0476(19) Uani 1 1 d . . .
O10 O 0.1841(3) 0.3606(2) 0.61465(19) 0.0358(16) Uani 1 1 d . . .
O11 O 0.2773(3) 0.1912(2) 0.57034(19) 0.0315(15) Uani 1 1 d . . .
O12 O 0.4304(3) 0.3317(2) 0.79329(19) 0.0372(16) Uani 1 1 d . . .
O13 O 0.1511(3) 0.1929(2) 0.59332(18) 0.0277(14) Uani 1 1 d . . .
O14 O 0.1572(3) 0.3353(2) 0.6947(2) 0.0391(16) Uani 1 1 d . . .
O15 O 0.0604(3) 0.1989(2) 0.6465(2) 0.0366(16) Uani 1 1 d . . .
O16 O -0.0393(4) 0.2565(3) 0.5934(2) 0.052(2) Uani 1 1 d . . .
O17 O 0.1793(3) 0.4543(2) 0.07157(18) 0.0276(14) Uani 1 1 d . . .
O18 O 0.1446(3) 0.5381(2) 0.10505(19) 0.0317(15) Uani 1 1 d . . .
O19 O 0.1127(3) 0.5296(2) 0.0138(2) 0.0363(16) Uani 1 1 d . . .
O20 O 0.2432(3) 0.3696(2) 0.06523(18) 0.0272(14) Uani 1 1 d . . .
O21 O 0.1275(3) 0.3213(2) 0.01954(19) 0.0391(17) Uani 1 1 d . . .
O22 O 0.3054(3) 0.1793(2) 0.9117(2) 0.0385(16) Uani 1 1 d . . .
O23 O 0.4388(3) 0.0930(2) 0.8885(2) 0.0393(16) Uani 1 1 d . . .
O24 O 0.0171(3) 0.1513(3) 0.5676(2) 0.0475(19) Uani 1 1 d . . .
O25 O 0.3202(3) 0.3354(2) 0.63074(19) 0.0320(15) Uani 1 1 d . . .
O26 O 0.3710(3) 0.2398(3) 0.5299(2) 0.0428(17) Uani 1 1 d . . .
O27 O 0.4452(3) 0.3839(2) 0.37834(18) 0.0277(14) Uani 1 1 d . . .
O28 O 0.4566(3) 0.2960(2) 0.38572(19) 0.0331(15) Uani 1 1 d . . .
O29 O 0.4527(3) 0.3417(3) 0.4646(2) 0.0436(18) Uani 1 1 d . . .
O30 O 0.3260(3) 0.3291(2) 0.34277(18) 0.0321(15) Uani 1 1 d . . .
O31 O 0.0499(3) 0.2769(2) 0.1663(2) 0.0369(16) Uani 1 1 d . . .
O32 O 0.1260(3) 0.2806(2) 0.1014(2) 0.0297(14) Uani 1 1 d . . .
O33 O 0.0541(3) 0.3762(2) 0.16452(18) 0.0293(14) Uani 1 1 d . . .
O34 O -0.0011(3) 0.3245(2) 0.0891(2) 0.0368(16) Uani 1 1 d . . .
O35 O 0.0982(3) 0.4541(2) 0.21626(19) 0.0374(16) Uani 1 1 d . . .
O36 O 0.2514(3) 0.3204(2) 0.14228(17) 0.0283(14) Uani 1 1 d . . .
O37 O 0.1308(3) 0.36988(19) 0.10146(18) 0.0223(13) Uani 1 1 d . . .
O38 O 0.0797(3) 0.4575(2) 0.12326(18) 0.0272(14) Uani 1 1 d . . .
O39 O 0.1039(3) 0.2820(2) 0.61722(19) 0.0310(14) Uani 1 1 d . . .
O40 O 0.0471(3) 0.1005(3) 0.6432(3) 0.051(2) Uani 1 1 d . . .
O41 O 0.0197(3) 0.3288(2) 0.6494(2) 0.0389(16) Uani 1 1 d . . .
O42 O 0.2751(4) 0.4071(2) 0.5723(2) 0.0507(19) Uani 1 1 d . . .
O43 O 0.6177(3) 0.2425(2) 0.8024(2) 0.0422(17) Uani 1 1 d . . .
O44 O 0.4053(3) 0.1337(2) 0.8029(2) 0.0400(17) Uani 1 1 d . A .
O45 O 0.4020(3) 0.3498(2) 0.87456(19) 0.0345(15) Uani 1 1 d . . .
O46 O 0.5405(3) 0.3544(3) 0.9179(2) 0.0470(19) Uani 1 1 d . . .
O47 O 0.3505(4) 0.2252(3) 0.9926(2) 0.0497(19) Uani 1 1 d . . .
O48 O 0.3211(3) 0.4157(2) 0.0139(2) 0.0435(17) Uani 1 1 d . . .
O49 O 0.3243(3) 0.4481(2) 0.09797(18) 0.0323(15) Uani 1 1 d . . .
O50 O 0.2837(3) 0.5186(2) 0.11315(19) 0.0380(16) Uani 1 1 d . . .
O51 O 0.1754(3) 0.3233(2) 0.18503(18) 0.0293(14) Uani 1 1 d . . .
O52 O 0.0041(3) 0.5314(3) 0.0713(2) 0.0451(18) Uani 1 1 d . . .
O53 O -0.0043(3) 0.5031(2) 0.1545(2) 0.0377(16) Uani 1 1 d . . .
O54 O 0.4019(3) 0.3297(2) 0.29936(18) 0.0346(16) Uani 1 1 d . . .
O55 O 0.4671(3) 0.4550(2) 0.2532(2) 0.0388(16) Uani 1 1 d . . .
O56 O 0.4299(3) 0.1813(2) 0.88861(19) 0.0316(15) Uani 1 1 d . . .
O57 O 0.3688(3) 0.2661(2) 0.9097(2) 0.0325(15) Uani 1 1 d . . .
O58 O 0.2254(3) 0.2544(3) 0.8716(2) 0.0473(19) Uani 1 1 d . . .
O59 O 0.2659(3) 0.3246(2) 0.85651(19) 0.0354(16) Uani 1 1 d . . .
O60 O 0.2637(3) 0.1396(2) 0.6452(2) 0.0410(17) Uani 1 1 d U . .
O61 O 0.2706(4) 0.0931(2) 0.5680(3) 0.056(2) Uani 1 1 d . . .
O62 O 0.1685(3) 0.1447(2) 0.5131(2) 0.0437(18) Uani 1 1 d . . .
O63 O 0.3578(3) 0.2656(2) 0.61358(19) 0.0309(15) Uani 1 1 d . . .
O64 O 0.2192(3) 0.5860(2) 0.0532(2) 0.0387(16) Uani 1 1 d . . .
O65 O 0.2156(3) 0.4299(2) 0.1623(2) 0.0351(16) Uani 1 1 d . . .
O66 O 0.5182(3) 0.3861(2) 0.31366(19) 0.0348(15) Uani 1 1 d . . .
O67 O 0.3543(3) 0.4351(2) 0.31235(19) 0.0339(15) Uani 1 1 d . . .
O68 O 0.3323(3) 0.3858(2) 0.41588(19) 0.0334(15) Uani 1 1 d . . .
O69 O 0.3416(4) 0.2879(2) 0.4239(2) 0.0466(18) Uani 1 1 d . . .
O70 O 0.4096(3) 0.5511(2) 0.3531(2) 0.0389(16) Uani 1 1 d . . .
O71 O 0.3160(3) 0.1297(2) 0.8361(2) 0.0416(17) Uani 1 1 d . A .
O72 O 0.3531(3) 0.2377(2) 0.8220(2) 0.0358(16) Uani 1 1 d . . .
O75 O 0.4174(3) 0.3456(3) 0.9653(2) 0.0435(18) Uani 1 1 d . . .
O76 O 0.2870(3) 0.3054(2) 0.9478(2) 0.0353(16) Uani 1 1 d . . .
O77 O 0.1746(4) 0.1421(3) 0.6771(2) 0.0460(18) Uani 1 1 d . . .
O78 O 0.2443(3) 0.4958(2) 0.02341(19) 0.0376(16) Uani 1 1 d . . .
O79 O -0.0586(3) 0.4197(2) 0.1118(2) 0.0375(16) Uani 1 1 d . . .
O80 O 0.2455(3) 0.4552(2) 0.37415(19) 0.0384(16) Uani 1 1 d . . .
O81 O 0.5812(3) 0.3425(3) 0.3926(2) 0.0444(18) Uani 1 1 d . . .
O82 O 0.5638(3) 0.5147(2) 0.3069(2) 0.0445(18) Uani 1 1 d . . .
O83 O -0.0410(4) 0.4265(2) 0.2012(2) 0.0465(18) Uani 1 1 d . . .
O84 O 0.4808(3) 0.2716(2) 0.86848(19) 0.0292(14) Uani 1 1 d . . .
O85 O 0.1806(3) 0.4147(2) -0.01364(19) 0.0374(16) Uani 1 1 d . . .
O86 O 0.2137(4) 0.2230(3) 0.9547(2) 0.056(2) Uani 1 1 d . . .
O87 O 0.3113(4) 0.0803(2) 0.9111(2) 0.052(2) Uani 1 1 d . . .
O88 O 0.4765(3) 0.2655(2) 0.77712(19) 0.0366(16) Uani 1 1 d . . .
O89 O 0.0428(4) 0.3689(3) 0.5728(2) 0.054(2) Uani 1 1 d . . .
O90 O 0.1415(3) 0.1048(2) 0.5902(2) 0.0356(16) Uani 1 1 d . . .
O91 O 0.2385(4) 0.2711(2) 0.0643(2) 0.0456(18) Uani 1 1 d . . .
O92 O 0.4242(3) 0.5242(3) 0.2697(2) 0.0478(19) Uani 1 1 d . . .
O93 O 0.3881(3) 0.4704(2) 0.39909(19) 0.0320(15) Uani 1 1 d . . .
O94 O 0.4857(3) 0.4709(2) 0.34705(19) 0.0348(15) Uani 1 1 d . . .
O95 O 0.3131(4) 0.5153(2) 0.4395(2) 0.0421(17) Uani 1 1 d . . .
O96 O 0.5332(4) 0.0906(2) 0.8358(3) 0.0510(19) Uani 1 1 d . . .
O97 O 0.4952(4) 0.4056(3) 0.8416(2) 0.057(2) Uani 1 1 d . . .
O98 O 0.4127(4) 0.1302(3) 0.9670(2) 0.0500(19) Uani 1 1 d . . .
O99 O 0.0947(4) 0.4133(3) 0.6529(2) 0.057(2) Uani 1 1 d . . .
O100 O -0.0351(4) 0.2492(3) 0.6805(2) 0.053(2) Uani 1 1 d . . .
O101 O 0.1326(3) 0.5223(2) 0.19141(19) 0.0358(16) Uani 1 1 d . . .
O102 O 0.5300(4) 0.2880(2) 0.3200(2) 0.0460(18) Uani 1 1 d . . .
O103 O 0.6291(4) 0.4385(3) 0.3593(2) 0.060(2) Uani 1 1 d . . .
O104 O 0.5522(4) 0.5543(3) 0.3877(2) 0.064(2) Uani 1 1 d . . .
O105 O 0.3925(4) 0.4423(3) 0.4875(2) 0.0485(19) Uani 1 1 d . . .
O106 O 0.4423(4) 0.5573(3) 0.4441(2) 0.062(2) Uani 1 1 d . . .
O107 O 0.2506(4) 0.4349(3) 0.4620(2) 0.0506(19) Uani 1 1 d . . .
O108 O 0.1062(3) 0.2692(2) 0.7081(2) 0.0400(17) Uani 1 1 d . . .
O109 O 0.3085(4) 0.3942(2) 0.9156(2) 0.0499(19) Uani 1 1 d . . .
O110 O 0.2748(3) 0.5233(2) 0.3479(2) 0.0409(17) Uani 1 1 d . . .
O111 O 0.3247(5) 0.6018(3) 0.3990(3) 0.069(2) Uani 1 1 d . . .
O112 O 0.6057(4) 0.4335(3) 0.2693(3) 0.061(2) Uani 1 1 d . . .
O113 O 0.0507(4) 0.5905(2) 0.1417(3) 0.060(2) Uani 1 1 d . . .
O114 O 0.4948(4) 0.6013(3) 0.3095(3) 0.069(3) Uani 1 1 d . . .
C1 C 0.2789(4) 0.3313(4) 0.2654(3) 0.037(2) Uani 1 1 d . . .
H1A H 0.2525 0.3600 0.2671 0.045 Uiso 1 1 calc R . .
H1B H 0.2494 0.3044 0.2676 0.045 Uiso 1 1 calc R . .
C2 C 0.2980(5) 0.3298(4) 0.2193(3) 0.041(3) Uani 1 1 d . . .
H2A H 0.3226 0.3588 0.2158 0.050 Uiso 1 1 calc R . .
H2B H 0.3296 0.3035 0.2193 0.050 Uiso 1 1 calc R . .
C3 C 0.3860(5) 0.4887(4) 0.1638(3) 0.046(3) Uani 1 1 d . . .
H3A H 0.4212 0.4650 0.1630 0.055 Uiso 1 1 calc R . .
H3B H 0.4074 0.5197 0.1643 0.055 Uiso 1 1 calc R . .
C5 C 0.3777(5) 0.2937(4) 0.7245(3) 0.048(3) Uani 1 1 d U . .
H5A H 0.3548 0.2631 0.7232 0.058 Uiso 1 1 calc R . .
H5B H 0.3428 0.3182 0.7228 0.058 Uiso 1 1 calc R . .
C6 C 0.3607(5) 0.4825(4) 0.2052(3) 0.049(3) Uani 1 1 d . . .
H6A H 0.3388 0.4516 0.2050 0.059 Uiso 1 1 calc R . .
H6B H 0.3265 0.5067 0.2068 0.059 Uiso 1 1 calc R . .
C7 C 0.1982(6) 0.4897(5) 0.2608(3) 0.071(4) Uani 1 1 d . . .
H7A H 0.2316 0.4657 0.2571 0.085 Uiso 1 1 calc R . .
H7B H 0.2213 0.5202 0.2625 0.085 Uiso 1 1 calc R . .
C8 C 0.1809(6) 0.4813(5) 0.3031(3) 0.063(4) Uani 1 1 d . . .
H8A H 0.1631 0.4492 0.3029 0.075 Uiso 1 1 calc R . .
H8B H 0.1434 0.5027 0.3052 0.075 Uiso 1 1 calc R . .
C9 C 0.2078(6) 0.2939(5) 0.7637(3) 0.059(3) Uani 1 1 d U . .
H9A H 0.2353 0.2657 0.7621 0.070 Uiso 1 1 calc R . .
H9B H 0.2389 0.3210 0.7690 0.070 Uiso 1 1 calc R . .
C10 C 0.1735(5) 0.2890(4) 0.8014(3) 0.052(3) Uani 1 1 d . . .
H10A H 0.1463 0.2600 0.7976 0.063 Uiso 1 1 calc R . .
H10B H 0.1418 0.3154 0.8007 0.063 Uiso 1 1 calc R . .
C11 C 0.2858(13) 0.1164(7) 0.7588(6) 0.057(6) Uani 0.50 1 d PDU A 1
H11A H 0.2988 0.0863 0.7477 0.068 Uiso 0.50 1 calc PR A 1
H11B H 0.2397 0.1133 0.7642 0.068 Uiso 0.50 1 calc PR A 1
C13 C 0.2874(12) 0.1567(7) 0.7248(6) 0.050(5) Uani 0.50 1 d PDU A 1
H13A H 0.3347 0.1617 0.7219 0.060 Uiso 0.50 1 calc PR A 1
H13B H 0.2709 0.1861 0.7351 0.060 Uiso 0.50 1 calc PR A 1
C11B C 0.2821(12) 0.1427(10) 0.7601(6) 0.062(6) Uani 0.50 1 d PDU A 2
H11C H 0.2393 0.1272 0.7623 0.075 Uiso 0.50 1 calc PR A 2
H11D H 0.2739 0.1767 0.7585 0.075 Uiso 0.50 1 calc PR A 2
C13B C 0.3008(12) 0.1266(11) 0.7173(6) 0.073(6) Uani 0.50 1 d PDU A 2
H13C H 0.3069 0.0924 0.7174 0.087 Uiso 0.50 1 calc PR A 2
H13D H 0.3437 0.1416 0.7144 0.087 Uiso 0.50 1 calc PR A 2
C12 C 0.4112(5) 0.2984(4) 0.6852(3) 0.034(2) Uani 1 1 d . . .
H12A H 0.4428 0.2720 0.6856 0.041 Uiso 1 1 calc R . .
H12B H 0.4383 0.3274 0.6886 0.041 Uiso 1 1 calc R . .
C14 C 0.1386(5) 0.4894(4) 0.2193(3) 0.041(3) Uani 1 1 d . . .
C15 C 0.2399(5) 0.4875(4) 0.3454(3) 0.041(3) Uani 1 1 d . . .
C16 C 0.3421(4) 0.3303(3) 0.3046(3) 0.0260(19) Uani 1 1 d . . .
C17 C 0.2360(4) 0.3246(3) 0.1793(3) 0.025(2) Uani 1 1 d . . .
C18 C 0.4243(5) 0.4865(4) 0.2466(3) 0.035(2) Uani 1 1 d . . .
C19 C 0.3264(4) 0.4842(3) 0.1212(3) 0.030(2) Uani 1 1 d . . .
C20 C 0.3570(4) 0.2993(4) 0.6391(3) 0.031(2) Uani 1 1 d . . .
C21 C 0.4332(4) 0.2982(3) 0.7688(3) 0.030(2) Uani 1 1 d . . .
C22 C 0.2389(5) 0.1419(4) 0.6782(3) 0.051(3) Uani 1 1 d DU . .
C23 C 0.3400(5) 0.1313(4) 0.8027(3) 0.043(3) Uani 1 1 d D . .
C24 C 0.1529(5) 0.3005(4) 0.7183(3) 0.037(2) Uani 1 1 d . . .
C25 C 0.2264(5) 0.2880(4) 0.8469(3) 0.041(3) Uani 1 1 d . . .

loop_
_atom_site_aniso_label
_atom_site_aniso_U_11
_atom_site_aniso_U_22
_atom_site_aniso_U_33
_atom_site_aniso_U_23
_atom_site_aniso_U_13
_atom_site_aniso_U_12
Mo1 0.0223(4) 0.0279(4) 0.0240(4) 0.0014(3) 0.0026(3) -0.0030(3)
Mo2 0.0272(4) 0.0322(4) 0.0223(4) -0.0025(3) 0.0048(3) 0.0004(3)
Mo3 0.0294(4) 0.0371(5) 0.0185(4) 0.0015(3) 0.0040(3) -0.0011(4)
Mo4 0.0292(4) 0.0394(5) 0.0210(4) 0.0062(3) 0.0060(3) 0.0029(4)
Mo5 0.0272(4) 0.0372(5) 0.0196(4) 0.0010(3) 0.0029(3) 0.0003(3)
Mo6 0.0319(4) 0.0276(4) 0.0249(4) 0.0050(3) -0.0001(3) -0.0038(3)
Mo7 0.0256(4) 0.0331(5) 0.0263(4) 0.0006(3) 0.0052(3) 0.0021(3)
Mo8 0.0284(4) 0.0353(5) 0.0274(4) -0.0034(3) 0.0016(3) 0.0008(4)
Mo9 0.0275(4) 0.0532(6) 0.0210(4) -0.0035(4) 0.0038(3) -0.0022(4)
Mo10 0.0240(4) 0.0449(5) 0.0257(4) 0.0038(4) 0.0052(3) 0.0063(4)
Mo11 0.0263(4) 0.0501(6) 0.0292(5) 0.0000(4) 0.0026(4) -0.0019(4)
Mo12 0.0262(4) 0.0373(5) 0.0285(4) 0.0002(4) 0.0000(3) 0.0032(4)
Mo13 0.0402(5) 0.0289(5) 0.0306(4) 0.0016(4) 0.0055(4) 0.0053(4)
Mo14 0.0236(4) 0.0395(5) 0.0237(4) -0.0002(3) 0.0015(3) -0.0001(3)
Mo15 0.0357(5) 0.0325(5) 0.0238(4) 0.0051(3) 0.0016(3) -0.0009(4)
Mo16 0.0339(5) 0.0424(5) 0.0232(4) -0.0070(4) 0.0024(3) 0.0037(4)
Mo17 0.0269(4) 0.0426(5) 0.0264(4) -0.0006(4) 0.0002(3) -0.0088(4)
Mo18 0.0402(5) 0.0370(5) 0.0300(5) -0.0009(4) 0.0048(4) 0.0053(4)
Mo19 0.0370(5) 0.0352(5) 0.0239(4) -0.0017(3) 0.0041(4) -0.0037(4)
Mo20 0.0327(5) 0.0403(5) 0.0287(4) 0.0027(4) 0.0035(4) -0.0055(4)
Mo21 0.0375(5) 0.0425(5) 0.0196(4) 0.0005(4) 0.0046(3) 0.0023(4)
Mo22 0.0445(5) 0.0406(5) 0.0361(5) -0.0017(4) -0.0003(4) -0.0170(4)
Mo23 0.0551(6) 0.0356(5) 0.0270(5) -0.0052(4) 0.0010(4) -0.0026(4)
Mo24 0.0281(4) 0.0541(6) 0.0320(5) 0.0009(4) 0.0065(4) -0.0066(4)
V25 0.0276(8) 0.0341(9) 0.0204(8) 0.0012(6) 0.0020(6) -0.0003(7)
V26 0.0268(8) 0.0324(9) 0.0208(8) -0.0021(6) 0.0034(6) 0.0003(7)
V27 0.0247(8) 0.0258(8) 0.0227(8) 0.0014(6) 0.0031(6) -0.0001(6)
V28 0.0258(8) 0.0318(9) 0.0187(7) -0.0003(6) 0.0041(6) -0.0028(6)
O1 0.029(4) 0.061(5) 0.042(4) 0.015(4) -0.004(3) 0.002(3)
O2 0.036(4) 0.031(4) 0.031(3) 0.000(3) 0.005(3) 0.000(3)
O3 0.021(3) 0.035(4) 0.049(4) 0.002(3) 0.009(3) -0.004(3)
O4 0.042(4) 0.048(4) 0.030(4) -0.002(3) -0.011(3) -0.001(3)
O5 0.032(4) 0.046(4) 0.028(3) 0.002(3) -0.005(3) -0.009(3)
O6 0.021(3) 0.029(3) 0.031(3) 0.003(3) 0.005(3) 0.004(3)
O7 0.044(4) 0.042(4) 0.024(3) -0.006(3) -0.002(3) 0.001(3)
O8 0.027(3) 0.037(4) 0.030(3) 0.011(3) 0.011(3) 0.002(3)
O9 0.050(4) 0.054(5) 0.031(4) 0.003(3) -0.005(3) 0.012(4)
O10 0.051(4) 0.031(4) 0.023(3) 0.005(3) 0.005(3) 0.006(3)
O11 0.036(4) 0.030(4) 0.024(3) 0.002(3) -0.003(3) 0.004(3)
O12 0.043(4) 0.041(4) 0.021(3) 0.001(3) -0.006(3) 0.007(3)
O13 0.025(3) 0.029(3) 0.028(3) 0.005(3) 0.004(3) -0.006(3)
O14 0.036(4) 0.052(5) 0.028(4) 0.001(3) 0.005(3) -0.006(3)
O15 0.036(4) 0.036(4) 0.038(4) -0.004(3) 0.011(3) -0.007(3)
O16 0.042(4) 0.064(5) 0.042(4) -0.004(4) -0.011(3) 0.000(4)
O17 0.039(4) 0.027(3) 0.018(3) -0.001(2) 0.008(3) -0.003(3)
O18 0.042(4) 0.024(3) 0.028(3) 0.003(3) 0.005(3) -0.001(3)
O19 0.035(4) 0.040(4) 0.028(3) 0.003(3) -0.004(3) 0.001(3)
O20 0.025(3) 0.036(4) 0.018(3) 0.005(3) 0.001(2) -0.002(3)
O21 0.037(4) 0.057(5) 0.019(3) -0.006(3) -0.001(3) -0.017(3)
O22 0.037(4) 0.052(4) 0.026(3) -0.002(3) 0.007(3) -0.003(3)
O23 0.036(4) 0.032(4) 0.047(4) -0.002(3) 0.005(3) 0.004(3)
O24 0.028(4) 0.069(5) 0.035(4) -0.008(4) -0.012(3) -0.003(3)
O25 0.033(3) 0.036(4) 0.021(3) 0.002(3) -0.003(3) 0.001(3)
O26 0.040(4) 0.064(5) 0.026(4) 0.003(3) 0.011(3) 0.002(3)
O27 0.032(3) 0.037(4) 0.017(3) 0.003(3) 0.011(3) 0.005(3)
O28 0.041(4) 0.033(4) 0.023(3) 0.005(3) 0.003(3) 0.002(3)
O29 0.038(4) 0.071(5) 0.021(3) 0.009(3) 0.005(3) 0.004(4)
O30 0.032(3) 0.045(4) 0.016(3) 0.003(3) -0.001(3) 0.003(3)
O31 0.026(3) 0.041(4) 0.045(4) 0.005(3) 0.012(3) -0.009(3)
O32 0.024(3) 0.025(3) 0.039(4) 0.002(3) 0.004(3) -0.002(3)
O33 0.031(3) 0.035(4) 0.019(3) 0.006(3) 0.001(3) 0.001(3)
O34 0.026(3) 0.048(4) 0.032(4) -0.009(3) -0.001(3) -0.007(3)
O35 0.048(4) 0.039(4) 0.022(3) 0.001(3) 0.001(3) -0.006(3)
O36 0.028(3) 0.047(4) 0.010(3) -0.001(3) 0.005(2) -0.002(3)
O37 0.019(3) 0.023(3) 0.026(3) 0.001(2) 0.007(2) -0.004(2)
O38 0.032(3) 0.025(3) 0.022(3) -0.003(3) 0.002(3) -0.001(3)
O39 0.024(3) 0.039(4) 0.031(3) -0.003(3) 0.009(3) -0.005(3)
O40 0.032(4) 0.051(5) 0.073(5) 0.013(4) 0.018(4) -0.009(3)
O41 0.029(3) 0.048(4) 0.042(4) -0.002(3) 0.014(3) -0.001(3)
O42 0.053(5) 0.044(4) 0.051(5) 0.019(4) 0.006(4) -0.006(4)
O43 0.042(4) 0.048(4) 0.040(4) 0.002(3) 0.016(3) 0.006(3)
O44 0.043(4) 0.042(4) 0.030(4) -0.006(3) -0.001(3) -0.002(3)
O45 0.041(4) 0.034(4) 0.026(3) -0.003(3) 0.004(3) 0.004(3)
O46 0.039(4) 0.057(5) 0.039(4) -0.013(3) -0.001(3) -0.011(3)
O47 0.058(5) 0.062(5) 0.024(4) 0.001(3) -0.002(3) -0.009(4)
O48 0.048(4) 0.048(4) 0.042(4) -0.005(3) 0.024(3) 0.001(3)
O49 0.027(3) 0.051(4) 0.016(3) -0.003(3) 0.000(3) 0.000(3)
O50 0.050(4) 0.038(4) 0.022(3) -0.003(3) 0.000(3) 0.002(3)
O51 0.031(3) 0.033(4) 0.022(3) 0.002(3) 0.001(3) 0.001(3)
O52 0.035(4) 0.060(5) 0.036(4) 0.011(3) 0.001(3) 0.015(3)
O53 0.048(4) 0.032(4) 0.034(4) 0.003(3) 0.012(3) 0.006(3)
O54 0.033(4) 0.055(4) 0.015(3) -0.006(3) 0.005(3) 0.004(3)
O55 0.035(4) 0.046(4) 0.033(4) 0.001(3) 0.003(3) -0.001(3)
O56 0.035(4) 0.032(4) 0.030(3) -0.002(3) 0.011(3) 0.003(3)
O57 0.029(3) 0.038(4) 0.030(3) -0.002(3) 0.007(3) 0.001(3)
O58 0.039(4) 0.074(6) 0.025(4) -0.018(4) 0.001(3) -0.001(4)
O59 0.029(3) 0.052(4) 0.019(3) -0.004(3) -0.007(3) -0.004(3)
O60 0.024(3) 0.055(5) 0.037(4) 0.010(3) -0.006(3) 0.003(3)
O61 0.058(5) 0.037(4) 0.069(5) -0.006(4) 0.011(4) 0.000(4)
O62 0.034(4) 0.055(5) 0.037(4) -0.009(3) -0.003(3) -0.010(3)
O63 0.032(3) 0.036(4) 0.021(3) 0.002(3) -0.001(3) 0.008(3)
O64 0.037(4) 0.036(4) 0.042(4) 0.008(3) 0.007(3) -0.007(3)
O65 0.032(3) 0.038(4) 0.032(4) -0.004(3) 0.001(3) -0.009(3)
O66 0.044(4) 0.044(4) 0.018(3) -0.001(3) 0.009(3) -0.001(3)
O67 0.029(3) 0.045(4) 0.024(3) 0.003(3) -0.002(3) 0.006(3)
O68 0.027(3) 0.047(4) 0.025(3) 0.003(3) 0.004(3) 0.005(3)
O69 0.055(5) 0.043(4) 0.048(4) 0.011(3) 0.025(4) 0.001(4)
O70 0.054(4) 0.034(4) 0.028(3) -0.005(3) 0.007(3) -0.011(3)
O71 0.034(4) 0.051(5) 0.036(4) -0.001(3) 0.002(3) -0.004(3)
O72 0.032(4) 0.046(4) 0.025(3) -0.001(3) -0.002(3) 0.001(3)
O75 0.035(4) 0.060(5) 0.031(4) -0.008(3) 0.000(3) 0.004(3)
O76 0.023(3) 0.054(4) 0.029(3) -0.007(3) 0.007(3) 0.004(3)
O77 0.043(4) 0.064(5) 0.027(4) -0.004(3) 0.000(3) -0.011(4)
O78 0.052(4) 0.038(4) 0.023(3) 0.005(3) 0.009(3) -0.001(3)
O79 0.022(3) 0.040(4) 0.042(4) 0.007(3) -0.010(3) 0.000(3)
O80 0.050(4) 0.046(4) 0.017(3) 0.004(3) 0.003(3) -0.003(3)
O81 0.014(3) 0.077(5) 0.038(4) 0.014(4) -0.002(3) 0.002(3)
O82 0.031(4) 0.058(5) 0.047(4) -0.005(4) 0.015(3) -0.022(3)
O83 0.055(5) 0.048(4) 0.045(4) 0.004(3) 0.030(4) 0.001(4)
O84 0.028(3) 0.037(4) 0.024(3) -0.002(3) 0.010(3) 0.006(3)
O85 0.041(4) 0.039(4) 0.025(3) 0.009(3) -0.007(3) 0.003(3)
O86 0.048(5) 0.080(6) 0.046(5) -0.006(4) 0.022(4) -0.011(4)
O87 0.057(5) 0.042(4) 0.059(5) 0.004(4) 0.016(4) -0.009(4)
O88 0.038(4) 0.047(4) 0.019(3) -0.007(3) -0.004(3) 0.006(3)
O89 0.047(4) 0.071(6) 0.040(4) 0.002(4) 0.002(4) 0.016(4)
O90 0.028(3) 0.033(4) 0.043(4) -0.009(3) 0.002(3) -0.002(3)
O91 0.053(4) 0.036(4) 0.051(4) -0.013(3) 0.019(4) 0.006(3)
O92 0.039(4) 0.063(5) 0.033(4) 0.009(4) -0.006(3) -0.009(4)
O93 0.026(3) 0.041(4) 0.028(3) 0.003(3) 0.002(3) -0.003(3)
O94 0.038(4) 0.043(4) 0.022(3) 0.001(3) 0.004(3) -0.003(3)
O95 0.061(5) 0.042(4) 0.024(3) -0.003(3) 0.010(3) 0.002(3)
O96 0.053(5) 0.033(4) 0.069(5) -0.004(4) 0.020(4) 0.009(3)
O97 0.077(6) 0.039(4) 0.056(5) -0.003(4) 0.018(4) -0.015(4)
O98 0.056(5) 0.054(5) 0.036(4) 0.014(3) 0.002(4) 0.001(4)
O99 0.076(6) 0.039(4) 0.054(5) -0.010(4) 0.014(4) 0.006(4)
O100 0.046(4) 0.070(6) 0.049(5) 0.004(4) 0.026(4) 0.000(4)
O101 0.049(4) 0.034(4) 0.022(3) -0.003(3) 0.003(3) -0.015(3)
O102 0.050(4) 0.050(5) 0.047(4) 0.005(3) 0.028(4) 0.020(4)
O103 0.041(4) 0.085(6) 0.047(5) 0.001(4) -0.005(4) -0.010(4)
O104 0.058(5) 0.081(6) 0.040(4) -0.014(4) -0.016(4) -0.014(4)
O105 0.044(4) 0.067(5) 0.029(4) 0.001(3) -0.002(3) 0.000(4)
O106 0.082(6) 0.063(5) 0.029(4) -0.014(4) -0.012(4) -0.017(4)
O107 0.069(5) 0.053(5) 0.036(4) 0.005(3) 0.024(4) 0.012(4)
O108 0.042(4) 0.053(5) 0.021(3) -0.001(3) 0.000(3) -0.005(3)
O109 0.064(5) 0.046(5) 0.038(4) -0.010(3) 0.011(4) 0.012(4)
O110 0.031(4) 0.048(4) 0.037(4) 0.002(3) -0.006(3) -0.008(3)
O111 0.113(7) 0.041(5) 0.055(5) -0.003(4) 0.021(5) 0.004(5)
O112 0.063(5) 0.076(6) 0.050(5) -0.007(4) 0.028(4) -0.003(4)
O113 0.087(6) 0.026(4) 0.076(6) -0.001(4) 0.035(5) 0.003(4)
O114 0.084(6) 0.052(5) 0.066(6) 0.012(4) 0.010(5) -0.032(5)
C1 0.019(4) 0.070(7) 0.024(5) -0.006(5) 0.007(4) -0.012(5)
C2 0.024(5) 0.072(8) 0.024(5) 0.005(5) -0.001(4) 0.003(5)
C3 0.044(6) 0.063(7) 0.019(5) 0.005(5) -0.015(4) -0.008(5)
C5 0.042(5) 0.072(7) 0.028(5) 0.002(5) 0.002(4) 0.000(5)
C6 0.034(6) 0.082(9) 0.025(5) -0.006(5) -0.005(4) -0.008(6)
C7 0.065(8) 0.106(11) 0.035(7) 0.000(7) -0.002(6) -0.033(8)
C8 0.052(7) 0.104(11) 0.021(5) 0.008(6) -0.012(5) -0.022(7)
C9 0.062(6) 0.079(7) 0.028(5) 0.008(5) -0.002(5) -0.012(5)
C10 0.045(6) 0.092(9) 0.014(5) -0.007(5) -0.005(4) -0.009(6)
C11 0.065(10) 0.043(12) 0.047(10) 0.023(10) -0.017(9) 0.012(11)
C13 0.047(10) 0.041(11) 0.046(10) 0.021(10) -0.019(9) -0.011(10)
C11B 0.060(10) 0.064(13) 0.046(9) 0.002(11) -0.019(9) 0.025(11)
C13B 0.072(11) 0.076(13) 0.047(10) 0.013(11) -0.032(10) 0.015(11)
C12 0.036(5) 0.046(6) 0.019(5) 0.001(4) 0.002(4) 0.000(4)
C14 0.035(6) 0.057(7) 0.026(5) -0.006(5) 0.001(4) -0.010(5)
C15 0.031(5) 0.059(7) 0.028(5) -0.002(5) 0.001(4) 0.001(5)
C16 0.026(5) 0.028(5) 0.026(5) -0.003(4) 0.011(4) 0.007(4)
C17 0.011(4) 0.032(5) 0.027(5) 0.004(4) -0.005(4) 0.003(3)
C18 0.042(6) 0.051(7) 0.010(4) -0.004(4) 0.005(4) -0.027(5)
C19 0.026(5) 0.044(6) 0.017(4) 0.000(4) -0.003(4) -0.006(4)
C20 0.023(5) 0.052(6) 0.013(4) 0.009(4) -0.002(4) -0.010(4)
C21 0.025(5) 0.046(6) 0.016(4) -0.001(4) -0.002(4) 0.009(4)
C22 0.025(5) 0.084(9) 0.040(5) 0.010(6) -0.002(4) -0.022(5)
C23 0.032(6) 0.066(8) 0.029(6) -0.009(5) 0.002(5) 0.003(5)
C24 0.028(5) 0.052(7) 0.028(5) -0.007(5) 0.002(4) 0.000(5)
C25 0.042(6) 0.069(8) 0.012(5) 0.009(5) 0.007(4) 0.011(6)

loop_
_atom_type_symbol
_atom_type_description
_atom_type_scat_dispersion_real
_atom_type_scat_dispersion_imag
_atom_type_scat_source
C C 0.0033 0.0016 'International Tables Vol C Tables 4.2.6.8 and 6.1.1.4'
N N 0.0061 0.0033 'International Tables Vol C Tables 4.2.6.8 and 6.1.1.4'
O O 0.0106 0.0060 'International Tables Vol C Tables 4.2.6.8 and 6.1.1.4'
H H 0.0000 0.0000 'International Tables Vol C Tables 4.2.6.8 and 6.1.1.4'
V V 0.3005 0.5294 'International Tables Vol C Tables 4.2.6.8 and 6.1.1.4'
Mo Mo -1.6832 0.6857 'International Tables Vol C Tables 4.2.6.8 and 6.1.1.4'

loop_
_geom_angle_atom_site_label_1
_geom_angle_atom_site_label_2
_geom_angle_atom_site_label_3
_geom_angle
O34 Mo1 O31 103.6(3)
O34 Mo1 O33 97.2(3)
O31 Mo1 O33 100.2(3)
O34 Mo1 O32 96.4(3)
O31 Mo1 O32 97.4(3)
O33 Mo1 O32 154.5(2)
O34 Mo1 O37 93.1(3)
O31 Mo1 O37 162.3(2)
O33 Mo1 O37 83.4(2)
O32 Mo1 O37 74.5(2)
O34 Mo1 O51 171.4(3)
O31 Mo1 O51 85.0(2)
O33 Mo1 O51 81.6(2)
O32 Mo1 O51 81.7(2)
O37 Mo1 O51 78.4(2)
O91 Mo2 O21 104.2(3)
O91 Mo2 O20 100.8(3)
O21 Mo2 O20 98.5(3)
O91 Mo2 O32 96.7(3)
O21 Mo2 O32 97.3(3)
O20 Mo2 O32 152.7(2)
O91 Mo2 O37 161.6(3)
O21 Mo2 O37 93.0(3)
O20 Mo2 O37 82.8(2)
O32 Mo2 O37 74.2(2)
O91 Mo2 O36 85.5(3)
O21 Mo2 O36 170.3(3)
O20 Mo2 O36 80.7(2)
O32 Mo2 O36 80.0(2)
O37 Mo2 O36 77.3(2)
O85 Mo3 O48 104.5(3)
O85 Mo3 O20 97.8(3)
O48 Mo3 O20 99.3(3)
O85 Mo3 O78 96.0(3)
O48 Mo3 O78 98.5(3)
O20 Mo3 O78 153.9(3)
O85 Mo3 O17 94.0(3)
O48 Mo3 O17 160.7(3)
O20 Mo3 O17 83.2(2)
O78 Mo3 O17 73.8(2)
O85 Mo3 O49 171.2(3)
O48 Mo3 O49 84.2(3)
O20 Mo3 O49 81.3(2)
O78 Mo3 O49 81.7(2)
O17 Mo3 O49 77.2(2)
O69 Mo4 O29 104.2(3)
O69 Mo4 O68 98.8(3)
O29 Mo4 O68 99.1(3)
O69 Mo4 O28 98.8(3)
O29 Mo4 O28 96.4(3)
O68 Mo4 O28 152.9(2)
O69 Mo4 O27 161.1(3)
O29 Mo4 O27 93.9(3)
O68 Mo4 O27 83.6(2)
O28 Mo4 O27 73.3(2)
O69 Mo4 O30 83.8(3)
O29 Mo4 O30 171.8(3)
O68 Mo4 O30 80.7(2)
O28 Mo4 O30 80.8(2)
O27 Mo4 O30 78.0(2)
O7 Mo5 O26 104.8(3)
O7 Mo5 O11 97.1(3)
O26 Mo5 O11 101.0(3)
O7 Mo5 O8 97.9(3)
O26 Mo5 O8 96.0(3)
O11 Mo5 O8 153.5(2)
O7 Mo5 O6 93.9(3)
O26 Mo5 O6 159.7(3)
O11 Mo5 O6 84.0(2)
O8 Mo5 O6 73.4(2)
O7 Mo5 O63 171.0(3)
O26 Mo5 O63 84.2(3)
O11 Mo5 O63 80.9(2)
O8 Mo5 O63 80.8(2)
O6 Mo5 O63 77.2(2)
O64 Mo6 O19 102.8(3)
O64 Mo6 O18 100.2(3)
O19 Mo6 O18 98.0(3)
O64 Mo6 O78 98.8(3)
O19 Mo6 O78 95.5(3)
O18 Mo6 O78 153.6(2)
O64 Mo6 O17 162.4(3)
O19 Mo6 O17 93.7(3)
O18 Mo6 O17 83.4(2)
O78 Mo6 O17 73.2(2)
O64 Mo6 O50 85.4(3)
O19 Mo6 O50 171.5(3)
O18 Mo6 O50 82.4(2)
O78 Mo6 O50 81.0(2)
O17 Mo6 O50 78.0(2)
O79 Mo7 O83 102.4(3)
O79 Mo7 O33 96.6(3)
O83 Mo7 O33 100.1(3)
O79 Mo7 O53 98.8(3)
O83 Mo7 O53 98.2(3)
O33 Mo7 O53 152.9(3)
O79 Mo7 O38 94.6(3)
O83 Mo7 O38 162.1(3)
O33 Mo7 O38 83.2(2)
O53 Mo7 O38 73.5(2)
O79 Mo7 O35 171.2(3)
O83 Mo7 O35 86.2(3)
O33 Mo7 O35 80.0(2)
O53 Mo7 O35 81.5(2)
O38 Mo7 O35 77.0(2)
O61 Mo8 O62 104.0(3)
O61 Mo8 O11 98.9(3)
O62 Mo8 O11 97.8(3)
O61 Mo8 O90 99.4(3)
O62 Mo8 O90 97.4(3)
O11 Mo8 O90 152.6(3)
O61 Mo8 O13 161.1(3)
O62 Mo8 O13 94.3(3)
O11 Mo8 O13 83.3(2)
O90 Mo8 O13 73.0(2)
O61 Mo8 O60 84.2(3)
O62 Mo8 O60 171.8(3)
O11 Mo8 O60 81.6(2)
O90 Mo8 O60 80.1(2)
O13 Mo8 O60 77.5(2)
O86 Mo9 O47 102.8(3)
O86 Mo9 O22 99.4(3)
O47 Mo9 O22 98.1(3)
O86 Mo9 O76 98.2(3)
O47 Mo9 O76 98.5(3)
O22 Mo9 O76 152.4(3)
O86 Mo9 O57 161.4(3)
O47 Mo9 O57 94.8(3)
O22 Mo9 O57 83.7(3)
O76 Mo9 O57 73.0(2)
O86 Mo9 O58 85.2(3)
O47 Mo9 O58 171.9(3)
O22 Mo9 O58 80.2(3)
O76 Mo9 O58 80.2(2)
O57 Mo9 O58 77.2(2)
O102 Mo10 O81 102.9(3)
O102 Mo10 O66 99.9(3)
O81 Mo10 O66 97.1(3)
O102 Mo10 O28 98.0(3)
O81 Mo10 O28 96.8(3)
O66 Mo10 O28 154.2(3)
O102 Mo10 O27 162.5(3)
O81 Mo10 O27 93.7(3)
O66 Mo10 O27 83.4(2)
O28 Mo10 O27 74.2(2)
O102 Mo10 O54 84.9(3)
O81 Mo10 O54 172.2(3)
O66 Mo10 O54 81.4(2)
O28 Mo10 O54 81.9(2)
O27 Mo10 O54 78.5(2)
O100 Mo11 O16 102.7(4)
O100 Mo11 O15 99.5(3)
O16 Mo11 O15 99.3(3)
O100 Mo11 O41 97.9(3)
O16 Mo11 O41 96.7(3)
O15 Mo11 O41 153.0(3)
O100 Mo11 O39 163.4(3)
O16 Mo11 O39 93.0(3)
O15 Mo11 O39 83.1(3)
O41 Mo11 O39 74.5(2)
O100 Mo11 O108 86.6(3)
O16 Mo11 O108 170.5(3)
O15 Mo11 O108 80.7(2)
O41 Mo11 O108 80.0(3)
O39 Mo11 O108 77.5(2)
O1 Mo12 O96 102.3(3)
O1 Mo12 O2 99.5(3)
O96 Mo12 O2 101.7(3)
O1 Mo12 O23 97.0(3)
O96 Mo12 O23 96.7(3)
O2 Mo12 O23 152.0(3)
O1 Mo12 O56 93.8(3)
O96 Mo12 O56 162.3(3)
O2 Mo12 O56 82.5(2)
O23 Mo12 O56 74.0(2)
O1 Mo12 O44 173.2(3)
O96 Mo12 O44 84.4(3)
O2 Mo12 O44 80.1(2)
O23 Mo12 O44 80.8(2)
O56 Mo12 O44 79.4(2)
O52 Mo13 O113 104.8(4)
O52 Mo13 O18 97.3(3)
O113 Mo13 O18 100.5(3)
O52 Mo13 O53 96.9(3)
O113 Mo13 O53 97.8(3)
O18 Mo13 O53 153.1(3)
O52 Mo13 O38 92.6(3)
O113 Mo13 O38 161.6(3)
O18 Mo13 O38 83.0(2)
O53 Mo13 O38 73.6(2)
O52 Mo13 O101 170.0(3)
O113 Mo13 O101 85.2(3)
O18 Mo13 O101 81.6(2)
O53 Mo13 O101 80.5(2)
O38 Mo13 O101 77.5(2)
O4 Mo14 O43 103.8(3)
O4 Mo14 O2 98.3(3)
O43 Mo14 O2 101.1(3)
O4 Mo14 O3 97.1(3)
O43 Mo14 O3 96.9(3)
O2 Mo14 O3 152.7(2)
O4 Mo14 O84 93.5(3)
O43 Mo14 O84 161.5(3)
O2 Mo14 O84 82.6(2)
O3 Mo14 O84 74.1(2)
O4 Mo14 O88 170.3(3)
O43 Mo14 O88 85.7(3)
O2 Mo14 O88 81.2(2)
O3 Mo14 O88 79.8(2)
O84 Mo14 O88 76.8(2)
O42 Mo15 O9 104.3(3)
O42 Mo15 O10 100.4(3)
O9 Mo15 O10 97.8(3)
O42 Mo15 O8 96.9(3)
O9 Mo15 O8 98.9(3)
O10 Mo15 O8 152.1(2)
O42 Mo15 O6 160.4(3)
O9 Mo15 O6 94.0(3)
O10 Mo15 O6 83.6(2)
O8 Mo15 O6 73.1(2)
O42 Mo15 O25 83.4(3)
O9 Mo15 O25 172.2(3)
O10 Mo15 O25 79.2(2)
O8 Mo15 O25 81.3(2)
O6 Mo15 O25 78.5(2)
O75 Mo16 O109 104.9(3)
O75 Mo16 O45 97.8(3)
O109 Mo16 O45 99.8(3)
O75 Mo16 O76 97.2(3)
O109 Mo16 O76 97.7(3)
O45 Mo16 O76 153.3(3)
O75 Mo16 O57 93.6(3)
O109 Mo16 O57 160.5(3)
O45 Mo16 O57 83.7(2)
O76 Mo16 O57 73.4(2)
O75 Mo16 O59 172.1(3)
O109 Mo16 O59 83.1(3)
O45 Mo16 O59 80.1(2)
O76 Mo16 O59 82.0(2)
O57 Mo16 O59 78.6(2)
O24 Mo17 O40 103.0(3)
O24 Mo17 O15 98.2(3)
O40 Mo17 O15 100.1(3)
O24 Mo17 O90 97.3(3)
O40 Mo17 O90 97.9(3)
O15 Mo17 O90 152.9(3)
O24 Mo17 O13 93.3(3)
O40 Mo17 O13 162.8(3)
O15 Mo17 O13 82.8(2)
O90 Mo17 O13 74.2(2)
O24 Mo17 O77 172.8(3)
O40 Mo17 O77 84.2(3)
O15 Mo17 O77 80.3(3)
O90 Mo17 O77 81.5(2)
O13 Mo17 O77 79.6(2)
O99 Mo18 O89 104.3(4)
O99 Mo18 O10 99.6(3)
O89 Mo18 O10 99.6(3)
O99 Mo18 O41 98.3(3)
O89 Mo18 O41 95.6(3)
O10 Mo18 O41 152.7(3)
O99 Mo18 O39 160.2(3)
O89 Mo18 O39 94.6(3)
O10 Mo18 O39 82.8(2)
O41 Mo18 O39 73.5(2)
O99 Mo18 O14 83.7(3)
O89 Mo18 O14 171.6(3)
O10 Mo18 O14 81.2(2)
O41 Mo18 O14 80.5(2)
O39 Mo18 O14 77.2(2)
O46 Mo19 O97 104.2(3)
O46 Mo19 O45 98.8(3)
O97 Mo19 O45 99.6(3)
O46 Mo19 O3 96.8(3)
O97 Mo19 O3 98.7(3)
O45 Mo19 O3 152.2(3)
O46 Mo19 O84 94.1(3)
O97 Mo19 O84 160.8(3)
O45 Mo19 O84 82.8(2)
O3 Mo19 O84 73.2(2)
O46 Mo19 O12 172.7(3)
O97 Mo19 O12 82.9(3)
O45 Mo19 O12 80.9(2)
O3 Mo19 O12 80.8(2)
O84 Mo19 O12 78.6(2)
O98 Mo20 O87 103.4(3)
O98 Mo20 O22 98.0(3)
O87 Mo20 O22 99.7(3)
O98 Mo20 O23 98.3(3)
O87 Mo20 O23 98.2(3)
O22 Mo20 O23 152.2(3)
O98 Mo20 O56 95.1(3)
O87 Mo20 O56 160.7(3)
O22 Mo20 O56 82.7(2)
O23 Mo20 O56 73.5(2)
O98 Mo20 O71 173.3(3)
O87 Mo20 O71 83.2(3)
O22 Mo20 O71 80.9(2)
O23 Mo20 O71 80.3(3)
O56 Mo20 O71 78.2(2)
O107 Mo21 O105 105.7(3)
O107 Mo21 O68 98.8(3)
O105 Mo21 O68 97.7(3)
O107 Mo21 O95 97.3(3)
O105 Mo21 O95 98.9(3)
O68 Mo21 O95 152.8(3)
O107 Mo21 O93 161.6(3)
O105 Mo21 O93 92.0(3)
O68 Mo21 O93 83.4(3)
O95 Mo21 O93 74.6(3)
O107 Mo21 O80 85.3(3)
O105 Mo21 O80 169.0(3)
O68 Mo21 O80 79.8(2)
O95 Mo21 O80 79.7(2)
O93 Mo21 O80 77.1(2)
O104 Mo22 O114 105.3(4)
O104 Mo22 O70 98.4(3)
O114 Mo22 O70 98.6(4)
O104 Mo22 O82 97.4(3)
O114 Mo22 O82 98.2(4)
O70 Mo22 O82 153.0(3)
O104 Mo22 O94 92.2(3)
O114 Mo22 O94 161.8(3)
O70 Mo22 O94 83.4(3)
O82 Mo22 O94 74.2(3)
O104 Mo22 O92 170.7(3)
O114 Mo22 O92 83.9(3)
O70 Mo22 O92 81.2(3)
O82 Mo22 O92 79.7(3)
O94 Mo22 O92 78.5(2)
O106 Mo23 O111 103.6(4)
O106 Mo23 O70 97.9(3)
O111 Mo23 O70 101.1(3)
O106 Mo23 O95 98.8(3)
O111 Mo23 O95 95.9(4)
O70 Mo23 O95 152.5(3)
O106 Mo23 O93 94.4(3)
O111 Mo23 O93 160.3(3)
O70 Mo23 O93 84.1(2)
O95 Mo23 O93 73.0(2)
O106 Mo23 O110 172.1(3)
O111 Mo23 O110 84.3(3)
O70 Mo23 O110 81.1(3)
O95 Mo23 O110 79.4(3)
O93 Mo23 O110 77.7(2)
O103 Mo24 O112 102.8(4)
O103 Mo24 O66 97.2(3)
O112 Mo24 O66 99.6(3)
O103 Mo24 O82 99.7(3)
O112 Mo24 O82 98.1(3)
O66 Mo24 O82 152.1(3)
O103 Mo24 O94 94.8(3)
O112 Mo24 O94 161.8(3)
O66 Mo24 O94 82.5(3)
O82 Mo24 O94 74.2(3)
O103 Mo24 O55 172.6(3)
O112 Mo24 O55 84.3(3)
O66 Mo24 O55 79.3(2)
O82 Mo24 O55 81.2(3)
O94 Mo24 O55 78.3(2)
O67 V25 O94 112.2(3)
O67 V25 O93 111.2(3)
O94 V25 O93 106.9(3)
O67 V25 O27 111.0(3)
O94 V25 O27 108.4(3)
O93 V25 O27 106.9(3)
O72 V26 O57 111.3(3)
O72 V26 O84 110.9(3)
O57 V26 O84 107.2(3)
O72 V26 O56 110.0(3)
O57 V26 O56 107.9(3)
O84 V26 O56 109.4(3)
O65 V27 O38 112.3(3)
O65 V27 O37 111.6(3)
O38 V27 O37 107.4(3)
O65 V27 O17 112.1(3)
O38 V27 O17 106.9(3)
O37 V27 O17 106.2(3)
O5 V28 O39 111.6(3)
O5 V28 O6 110.1(3)
O39 V28 O6 107.4(3)
O5 V28 O13 110.6(3)
O39 V28 O13 109.1(3)
O6 V28 O13 107.8(3)
Mo12 O2 Mo14 147.5(3)
Mo19 O3 Mo14 114.6(3)
V28 O6 Mo5 128.7(3)
V28 O6 Mo15 129.1(3)
Mo5 O6 Mo15 98.3(2)
Mo15 O8 Mo5 115.3(3)
Mo18 O10 Mo15 143.8(3)
Mo8 O11 Mo5 144.2(3)
C21 O12 Mo19 131.1(6)
V28 O13 Mo17 127.9(3)
V28 O13 Mo8 127.9(3)
Mo17 O13 Mo8 97.6(2)
C24 O14 Mo18 132.6(6)
Mo17 O15 Mo11 149.1(4)
V27 O17 Mo3 129.5(3)
V27 O17 Mo6 128.5(3)
Mo3 O17 Mo6 97.9(2)
Mo6 O18 Mo13 144.6(3)
Mo2 O20 Mo3 143.7(3)
Mo9 O22 Mo20 143.9(3)
Mo12 O23 Mo20 114.5(3)
C20 O25 Mo15 129.7(6)
V25 O27 Mo10 127.0(3)
V25 O27 Mo4 128.7(3)
Mo10 O27 Mo4 98.1(2)
Mo10 O28 Mo4 114.4(3)
C16 O30 Mo4 130.9(5)
Mo1 O32 Mo2 113.7(3)
Mo7 O33 Mo1 144.3(3)
C14 O35 Mo7 129.0(6)
C17 O36 Mo2 132.5(5)
V27 O37 Mo1 127.8(3)
V27 O37 Mo2 129.3(3)
Mo1 O37 Mo2 97.6(2)
V27 O38 Mo7 128.5(3)
V27 O38 Mo13 129.7(3)
Mo7 O38 Mo13 97.5(2)
V28 O39 Mo11 128.0(3)
V28 O39 Mo18 129.0(3)
Mo11 O39 Mo18 97.3(2)
Mo11 O41 Mo18 114.7(3)
C23 O44 Mo12 128.0(6)
Mo19 O45 Mo16 144.2(3)
C19 O49 Mo3 129.9(6)
C19 O50 Mo6 130.8(5)
C17 O51 Mo1 129.1(5)
Mo13 O53 Mo7 115.5(3)
C16 O54 Mo10 130.6(5)
C18 O55 Mo24 129.1(6)
V26 O56 Mo12 127.1(3)
V26 O56 Mo20 129.0(3)
Mo12 O56 Mo20 97.9(2)
V26 O57 Mo16 129.4(3)
V26 O57 Mo9 128.1(3)
Mo16 O57 Mo9 98.3(2)
C25 O58 Mo9 131.8(7)
C25 O59 Mo16 129.6(6)
C22 O60 Mo8 132.8(6)
C20 O63 Mo5 131.1(5)
Mo10 O66 Mo24 145.8(3)
Mo21 O68 Mo4 145.7(3)
Mo23 O70 Mo22 143.2(4)
C23 O71 Mo20 132.3(6)
Mo9 O76 Mo16 115.2(3)
C22 O77 Mo17 128.8(6)
Mo6 O78 Mo3 115.1(3)
C15 O80 Mo21 130.2(6)
Mo24 O82 Mo22 114.6(3)
V26 O84 Mo14 127.7(3)
V26 O84 Mo19 128.9(3)
Mo14 O84 Mo19 98.1(2)
C21 O88 Mo14 131.3(6)
Mo17 O90 Mo8 115.2(3)
C18 O92 Mo22 129.9(6)
V25 O93 Mo21 130.0(3)
V25 O93 Mo23 127.5(3)
Mo21 O93 Mo23 97.6(2)
V25 O94 Mo22 129.8(3)
V25 O94 Mo24 127.6(3)
Mo22 O94 Mo24 97.1(2)
Mo21 O95 Mo23 114.7(3)
C14 O101 Mo13 131.8(6)
C24 O108 Mo11 131.0(6)
C15 O110 Mo23 129.8(6)
C16 C1 C2 113.0(7)
C16 C1 H1A 109.0
C2 C1 H1A 109.0
C16 C1 H1B 109.0
C2 C1 H1B 109.0
H1A C1 H1B 107.8
C17 C2 C1 114.5(7)
C17 C2 H2A 108.6
C1 C2 H2A 108.6
C17 C2 H2B 108.6
C1 C2 H2B 108.6
H2A C2 H2B 107.6
C6 C3 C19 111.7(8)
C6 C3 H3A 109.3
C19 C3 H3A 109.3
C6 C3 H3B 109.3
C19 C3 H3B 109.3
H3A C3 H3B 107.9
C12 C5 C21 110.0(8)
C12 C5 H5A 109.7
C21 C5 H5A 109.7
C12 C5 H5B 109.7
C21 C5 H5B 109.7
H5A C5 H5B 108.2
C3 C6 C18 108.5(8)
C3 C6 H6A 110.0
C18 C6 H6A 110.0
C3 C6 H6B 110.0
C18 C6 H6B 110.0
H6A C6 H6B 108.4
C8 C7 C14 116.9(10)
C8 C7 H7A 108.1
C14 C7 H7A 108.1
C8 C7 H7B 108.1
C14 C7 H7B 108.1
H7A C7 H7B 107.3
C7 C8 C15 116.5(9)
C7 C8 H8A 108.2
C15 C8 H8A 108.2
C7 C8 H8B 108.2
C15 C8 H8B 108.2
H8A C8 H8B 107.3
C10 C9 C24 111.0(9)
C10 C9 H9A 109.4
C24 C9 H9A 109.4
C10 C9 H9B 109.4
C24 C9 H9B 109.4
H9A C9 H9B 108.0
C9 C10 C25 112.0(8)
C9 C10 H10A 109.2
C25 C10 H10A 109.2
C9 C10 H10B 109.2
C25 C10 H10B 109.2
H10A C10 H10B 107.9
C13 C11 C23 105.2(13)
C13 C11 H11A 110.7
C23 C11 H11A 110.7
C13 C11 H11B 110.7
C23 C11 H11B 110.7
H11A C11 H11B 108.8
C11 C13 C22 108.1(13)
C11 C13 H13A 110.1
C22 C13 H13A 110.1
C11 C13 H13B 110.1
C22 C13 H13B 110.1
H13A C13 H13B 108.4
C13B C11B C23 112.6(15)
C13B C11B H11C 109.1
C23 C11B H11C 109.1
C13B C11B H11D 109.1
C23 C11B H11D 109.1
H11C C11B H11D 107.8
C11B C13B C22 106.0(14)
C11B C13B H13C 110.5
C22 C13B H13C 110.5
C11B C13B H13D 110.5
C22 C13B H13D 110.5
H13C C13B H13D 108.7
C5 C12 C20 112.8(7)
C5 C12 H12A 109.0
C20 C12 H12A 109.0
C5 C12 H12B 109.0
C20 C12 H12B 109.0
H12A C12 H12B 107.8
O101 C14 O35 125.5(8)
O101 C14 C7 119.9(9)
O35 C14 C7 114.6(10)
O110 C15 O80 127.2(9)
O110 C15 C8 117.0(9)
O80 C15 C8 115.7(10)
O54 C16 O30 125.1(8)
O54 C16 C1 122.0(8)
O30 C16 C1 112.9(7)
O51 C17 O36 125.2(7)
O51 C17 C2 120.0(8)
O36 C17 C2 114.7(7)
O55 C18 O92 127.9(8)
O55 C18 C6 118.4(9)
O92 C18 C6 113.7(10)
O49 C19 O50 126.0(8)
O49 C19 C3 117.9(9)
O50 C19 C3 116.1(8)
O63 C20 O25 126.6(8)
O63 C20 C12 117.0(8)
O25 C20 C12 116.3(8)
O12 C21 O88 125.5(8)
O12 C21 C5 118.8(8)
O88 C21 C5 115.6(8)
O60 C22 O77 125.3(9)
O60 C22 C13B 103.1(12)
O77 C22 C13B 128.4(13)
O60 C22 C13 119.1(12)
O77 C22 C13 114.2(13)
C13B C22 C13 34.7(11)
O71 C23 O44 125.8(8)
O71 C23 C11B 110.8(12)
O44 C23 C11B 121.8(14)
O71 C23 C11 112.7(13)
O44 C23 C11 119.7(14)
C11B C23 C11 27.8(10)
O14 C24 O108 124.1(9)
O14 C24 C9 119.2(9)
O108 C24 C9 116.6(9)
O58 C25 O59 125.8(9)
O58 C25 C10 118.1(10)
O59 C25 C10 116.0(9)

loop_
_geom_bond_atom_site_label_1
_geom_bond_atom_site_label_2
_geom_bond_distance
Mo1 O34 1.712(6)
Mo1 O31 1.724(6)
Mo1 O33 1.922(6)
Mo1 O32 1.963(6)
Mo1 O37 2.186(5)
Mo1 O51 2.287(6)
Mo2 O91 1.702(6)
Mo2 O21 1.713(6)
Mo2 O20 1.901(6)
Mo2 O32 1.969(6)
Mo2 O37 2.191(6)
Mo2 O36 2.270(5)
Mo3 O85 1.709(6)
Mo3 O48 1.709(7)
Mo3 O20 1.934(6)
Mo3 O78 1.949(6)
Mo3 O17 2.165(6)
Mo3 O49 2.303(5)
Mo4 O69 1.718(7)
Mo4 O29 1.721(6)
Mo4 O68 1.929(6)
Mo4 O28 1.976(6)
Mo4 O27 2.190(6)
Mo4 O30 2.273(5)
Mo5 O7 1.710(6)
Mo5 O26 1.725(7)
Mo5 O11 1.930(6)
Mo5 O8 1.961(6)
Mo5 O6 2.182(6)
Mo5 O63 2.316(6)
Mo6 O64 1.715(6)
Mo6 O19 1.721(6)
Mo6 O18 1.894(6)
Mo6 O78 1.948(7)
Mo6 O17 2.194(6)
Mo6 O50 2.274(6)
Mo7 O79 1.714(6)
Mo7 O83 1.735(6)
Mo7 O33 1.914(6)
Mo7 O53 1.942(6)
Mo7 O38 2.179(6)
Mo7 O35 2.303(6)
Mo8 O61 1.718(7)
Mo8 O62 1.731(6)
Mo8 O11 1.924(6)
Mo8 O90 1.970(6)
Mo8 O13 2.206(6)
Mo8 O60 2.320(6)
Mo9 O86 1.710(7)
Mo9 O47 1.714(6)
Mo9 O22 1.924(7)
Mo9 O76 1.953(7)
Mo9 O57 2.195(6)
Mo9 O58 2.317(7)
Mo10 O102 1.712(7)
Mo10 O81 1.733(6)
Mo10 O66 1.911(6)
Mo10 O28 1.946(6)
Mo10 O27 2.175(6)
Mo10 O54 2.276(6)
Mo11 O100 1.703(7)
Mo11 O16 1.710(6)
Mo11 O15 1.910(6)
Mo11 O41 1.949(7)
Mo11 O39 2.181(6)
Mo11 O108 2.295(6)
Mo12 O1 1.708(6)
Mo12 O96 1.727(7)
Mo12 O2 1.907(6)
Mo12 O23 1.950(7)
Mo12 O56 2.183(6)
Mo12 O44 2.336(6)
Mo13 O52 1.698(6)
Mo13 O113 1.721(7)
Mo13 O18 1.931(6)
Mo13 O53 1.933(7)
Mo13 O38 2.181(6)
Mo13 O101 2.268(6)
Mo14 O4 1.703(6)
Mo14 O43 1.729(7)
Mo14 O2 1.907(6)
Mo14 O3 1.962(6)
Mo14 O84 2.166(6)
Mo14 O88 2.322(6)
Mo15 O42 1.702(7)
Mo15 O9 1.720(6)
Mo15 O10 1.923(6)
Mo15 O8 1.959(6)
Mo15 O6 2.196(6)
Mo15 O25 2.307(6)
Mo16 O75 1.699(6)
Mo16 O109 1.701(7)
Mo16 O45 1.922(6)
Mo16 O76 1.960(6)
Mo16 O57 2.174(6)
Mo16 O59 2.268(5)
Mo17 O24 1.689(6)
Mo17 O40 1.723(7)
Mo17 O15 1.905(6)
Mo17 O90 1.936(6)
Mo17 O13 2.179(6)
Mo17 O77 2.321(6)
Mo18 O99 1.720(7)
Mo18 O89 1.736(7)
Mo18 O10 1.911(7)
Mo18 O41 1.967(6)
Mo18 O39 2.213(6)
Mo18 O14 2.268(6)
Mo19 O46 1.697(6)
Mo19 O97 1.739(7)
Mo19 O45 1.915(6)
Mo19 O3 1.961(6)
Mo19 O84 2.206(6)
Mo19 O12 2.282(6)
Mo20 O98 1.714(7)
Mo20 O87 1.722(7)
Mo20 O22 1.926(7)
Mo20 O23 1.969(6)
Mo20 O56 2.187(6)
Mo20 O71 2.306(6)
Mo21 O107 1.713(7)
Mo21 O105 1.717(6)
Mo21 O68 1.923(6)
Mo21 O95 1.942(7)
Mo21 O93 2.167(6)
Mo21 O80 2.279(6)
Mo22 O104 1.716(6)
Mo22 O114 1.728(7)
Mo22 O70 1.933(7)
Mo22 O82 1.978(7)
Mo22 O94 2.188(6)
Mo22 O92 2.277(6)
Mo23 O106 1.695(7)
Mo23 O111 1.754(8)
Mo23 O70 1.903(7)
Mo23 O95 1.970(7)
Mo23 O93 2.211(6)
Mo23 O110 2.301(6)
Mo24 O103 1.718(7)
Mo24 O112 1.729(7)
Mo24 O66 1.919(6)
Mo24 O82 1.945(7)
Mo24 O94 2.217(6)
Mo24 O55 2.297(6)
V25 O67 1.598(6)
V25 O94 1.717(6)
V25 O93 1.756(6)
V25 O27 1.760(6)
V26 O72 1.593(6)
V26 O57 1.740(6)
V26 O84 1.749(6)
V26 O56 1.752(6)
V27 O65 1.599(6)
V27 O38 1.743(6)
V27 O37 1.743(5)
V27 O17 1.761(6)
V28 O5 1.606(6)
V28 O39 1.730(6)
V28 O6 1.733(6)
V28 O13 1.752(6)
O12 C21 1.219(10)
O14 C24 1.233(11)
O25 C20 1.242(11)
O30 C16 1.285(10)
O35 C14 1.265(11)
O36 C17 1.251(10)
O44 C23 1.291(11)
O49 C19 1.239(10)
O50 C19 1.268(11)
O51 C17 1.254(9)
O54 C16 1.234(10)
O55 C18 1.209(12)
O58 C25 1.215(12)
O59 C25 1.283(12)
O60 C22 1.228(12)
O63 C20 1.235(11)
O71 C23 1.233(11)
O77 C22 1.265(11)
O80 C15 1.255(11)
O88 C21 1.240(10)
O92 C18 1.277(11)
O101 C14 1.249(11)
O108 C24 1.260(11)
O110 C15 1.215(12)
C1 C16 1.512(11)
C1 C2 1.550(12)
C1 H1A 0.9700
C1 H1B 0.9700
C2 C17 1.520(11)
C2 H2A 0.9700
C2 H2B 0.9700
C3 C6 1.486(13)
C3 C19 1.540(11)
C3 H3A 0.9700
C3 H3B 0.9700
C5 C12 1.516(13)
C5 C21 1.533(12)
C5 H5A 0.9700
C5 H5B 0.9700
C6 C18 1.562(12)
C6 H6A 0.9700
C6 H6B 0.9700
C7 C8 1.440(14)
C7 C14 1.514(13)
C7 H7A 0.9700
C7 H7B 0.9700
C8 C15 1.531(12)
C8 H8A 0.9700
C8 H8B 0.9700
C9 C10 1.483(14)
C9 C24 1.557(12)
C9 H9A 0.9700
C9 H9B 0.9700
C10 C25 1.532(12)
C10 H10A 0.9700
C10 H10B 0.9700
C11 C13 1.550(17)
C11 C23 1.563(16)
C11 H11A 0.9700
C11 H11B 0.9700
C13 C22 1.576(15)
C13 H13A 0.9700
C13 H13B 0.9700
C11B C13B 1.517(18)
C11B C23 1.551(15)
C11B H11C 0.9700
C11B H11D 0.9700
C13B C22 1.555(15)
C13B H13C 0.9700
C13B H13D 0.9700
C12 C20 1.555(11)
C12 H12A 0.9700
C12 H12B 0.9700

loop_
_geom_torsion_atom_site_label_1
_geom_torsion_atom_site_label_2
_geom_torsion_atom_site_label_3
_geom_torsion_atom_site_label_4
_geom_torsion
O1 Mo12 O2 Mo14 -15.3(7)
O96 Mo12 O2 Mo14 -120.1(7)
O23 Mo12 O2 Mo14 110.0(7)
O56 Mo12 O2 Mo14 77.3(7)
O44 Mo12 O2 Mo14 157.8(7)
O4 Mo14 O2 Mo12 14.7(7)
O43 Mo14 O2 Mo12 120.7(7)
O3 Mo14 O2 Mo12 -109.0(7)
O84 Mo14 O2 Mo12 -77.7(6)
O88 Mo14 O2 Mo12 -155.5(7)
O46 Mo19 O3 Mo14 93.1(4)
O97 Mo19 O3 Mo14 -161.3(4)
O45 Mo19 O3 Mo14 -30.6(7)
O84 Mo19 O3 Mo14 0.9(3)
O12 Mo19 O3 Mo14 -79.9(3)
O4 Mo14 O3 Mo19 -92.5(4)
O43 Mo14 O3 Mo19 162.6(3)
O2 Mo14 O3 Mo19 31.5(7)
O84 Mo14 O3 Mo19 -0.9(3)
O88 Mo14 O3 Mo19 78.2(3)
O5 V28 O6 Mo5 74.9(5)
O39 V28 O6 Mo5 -163.3(3)
O13 V28 O6 Mo5 -45.9(4)
O5 V28 O6 Mo15 -77.9(4)
O39 V28 O6 Mo15 43.8(4)
O13 V28 O6 Mo15 161.3(3)
O7 Mo5 O6 V28 102.6(4)
O26 Mo5 O6 V28 -99.8(8)
O11 Mo5 O6 V28 5.8(4)
O8 Mo5 O6 V28 -160.3(4)
O63 Mo5 O6 V28 -76.1(4)
O7 Mo5 O6 Mo15 -98.4(3)
O26 Mo5 O6 Mo15 59.3(8)
O11 Mo5 O6 Mo15 164.9(2)
O8 Mo5 O6 Mo15 -1.2(2)
O63 Mo5 O6 Mo15 82.9(2)
O42 Mo15 O6 V28 98.9(9)
O9 Mo15 O6 V28 -101.7(4)
O10 Mo15 O6 V28 -4.4(4)
O8 Mo15 O6 V28 160.1(4)
O25 Mo15 O6 V28 75.8(4)
O42 Mo15 O6 Mo5 -60.0(9)
O9 Mo15 O6 Mo5 99.3(3)
O10 Mo15 O6 Mo5 -163.3(3)
O8 Mo15 O6 Mo5 1.2(2)
O25 Mo15 O6 Mo5 -83.1(2)
O42 Mo15 O8 Mo5 161.2(3)
O9 Mo15 O8 Mo5 -93.0(4)
O10 Mo15 O8 Mo5 33.1(7)
O6 Mo15 O8 Mo5 -1.5(3)
O25 Mo15 O8 Mo5 79.0(3)
O7 Mo5 O8 Mo15 93.2(3)
O26 Mo5 O8 Mo15 -160.8(3)
O11 Mo5 O8 Mo15 -31.0(7)
O6 Mo5 O8 Mo15 1.5(3)
O63 Mo5 O8 Mo15 -77.7(3)
O99 Mo18 O10 Mo15 -126.9(6)
O89 Mo18 O10 Mo15 -20.5(6)
O41 Mo18 O10 Mo15 102.6(7)
O39 Mo18 O10 Mo15 73.0(6)
O14 Mo18 O10 Mo15 151.1(6)
O42 Mo15 O10 Mo18 123.0(6)
O9 Mo15 O10 Mo18 16.8(6)
O8 Mo15 O10 Mo18 -109.5(6)
O6 Mo15 O10 Mo18 -76.4(6)
O25 Mo15 O10 Mo18 -155.8(6)
O61 Mo8 O11 Mo5 127.6(6)
O62 Mo8 O11 Mo5 22.0(6)
O90 Mo8 O11 Mo5 -101.3(7)
O13 Mo8 O11 Mo5 -71.4(6)
O60 Mo8 O11 Mo5 -149.7(6)
O7 Mo5 O11 Mo8 -18.6(6)
O26 Mo5 O11 Mo8 -125.2(6)
O8 Mo5 O11 Mo8 105.8(7)
O6 Mo5 O11 Mo8 74.7(6)
O63 Mo5 O11 Mo8 152.6(6)
O46 Mo19 O12 C21 -35(3)
O97 Mo19 O12 C21 136.1(9)
O45 Mo19 O12 C21 -122.9(9)
O3 Mo19 O12 C21 36.1(9)
O84 Mo19 O12 C21 -38.5(9)
O5 V28 O13 Mo17 74.7(4)
O39 V28 O13 Mo17 -48.4(4)
O6 V28 O13 Mo17 -164.8(3)
O5 V28 O13 Mo8 -70.0(4)
O39 V28 O13 Mo8 166.9(3)
O6 V28 O13 Mo8 50.5(4)
O24 Mo17 O13 V28 109.5(4)
O40 Mo17 O13 V28 -89.3(11)
O15 Mo17 O13 V28 11.7(4)
O90 Mo17 O13 V28 -153.8(4)
O77 Mo17 O13 V28 -69.7(4)
O24 Mo17 O13 Mo8 -97.9(3)
O40 Mo17 O13 Mo8 63.3(11)
O15 Mo17 O13 Mo8 164.3(3)
O90 Mo17 O13 Mo8 -1.2(2)
O77 Mo17 O13 Mo8 82.9(2)
O61 Mo8 O13 V28 85.5(10)
O62 Mo8 O13 V28 -109.8(4)
O11 Mo8 O13 V28 -12.3(4)
O90 Mo8 O13 V28 153.8(4)
O60 Mo8 O13 V28 70.5(4)
O61 Mo8 O13 Mo17 -67.1(9)
O62 Mo8 O13 Mo17 97.7(3)
O11 Mo8 O13 Mo17 -164.9(2)
O90 Mo8 O13 Mo17 1.2(2)
O60 Mo8 O13 Mo17 -82.1(2)
O99 Mo18 O14 C24 132.6(9)
O89 Mo18 O14 C24 -30(2)
O10 Mo18 O14 C24 -126.6(9)
O41 Mo18 O14 C24 33.0(9)
O39 Mo18 O14 C24 -42.0(9)
O24 Mo17 O15 Mo11 -19.1(7)
O40 Mo17 O15 Mo11 -124.0(7)
O90 Mo17 O15 Mo11 105.2(8)
O13 Mo17 O15 Mo11 73.2(7)
O77 Mo17 O15 Mo11 153.8(7)
O100 Mo11 O15 Mo17 122.5(7)
O16 Mo11 O15 Mo17 17.8(8)
O41 Mo11 O15 Mo17 -108.0(8)
O39 Mo11 O15 Mo17 -74.1(7)
O108 Mo11 O15 Mo17 -152.6(7)
O65 V27 O17 Mo3 75.0(4)
O38 V27 O17 Mo3 -161.5(3)
O37 V27 O17 Mo3 -47.1(4)
O65 V27 O17 Mo6 -77.2(4)
O38 V27 O17 Mo6 46.3(4)
O37 V27 O17 Mo6 160.7(3)
O85 Mo3 O17 V27 105.9(4)
O48 Mo3 O17 V27 -90.4(9)
O20 Mo3 O17 V27 8.4(4)
O78 Mo3 O17 V27 -159.1(4)
O49 Mo3 O17 V27 -74.1(4)
O85 Mo3 O17 Mo6 -95.7(3)
O48 Mo3 O17 Mo6 68.0(9)
O20 Mo3 O17 Mo6 166.8(2)
O78 Mo3 O17 Mo6 -0.7(2)
O49 Mo3 O17 Mo6 84.3(2)
O64 Mo6 O17 V27 94.7(10)
O19 Mo6 O17 V27 -106.0(4)
O18 Mo6 O17 V27 -8.3(4)
O78 Mo6 O17 V27 159.4(4)
O50 Mo6 O17 V27 75.3(4)
O64 Mo6 O17 Mo3 -64.0(9)
O19 Mo6 O17 Mo3 95.3(3)
O18 Mo6 O17 Mo3 -167.0(3)
O78 Mo6 O17 Mo3 0.7(2)
O50 Mo6 O17 Mo3 -83.4(2)
O64 Mo6 O18 Mo13 122.2(6)
O19 Mo6 O18 Mo13 17.6(6)
O78 Mo6 O18 Mo13 -102.6(7)
O17 Mo6 O18 Mo13 -75.2(6)
O50 Mo6 O18 Mo13 -153.9(6)
O52 Mo13 O18 Mo6 -16.5(6)
O113 Mo13 O18 Mo6 -123.1(6)
O53 Mo13 O18 Mo6 104.8(7)
O38 Mo13 O18 Mo6 75.2(6)
O101 Mo13 O18 Mo6 153.5(6)
O91 Mo2 O20 Mo3 123.1(6)
O21 Mo2 O20 Mo3 16.9(6)
O32 Mo2 O20 Mo3 -108.0(6)
O37 Mo2 O20 Mo3 -75.1(6)
O36 Mo2 O20 Mo3 -153.3(6)
O85 Mo3 O20 Mo2 -17.4(6)
O48 Mo3 O20 Mo2 -123.6(6)
O78 Mo3 O20 Mo2 103.9(7)
O17 Mo3 O20 Mo2 75.7(6)
O49 Mo3 O20 Mo2 153.8(6)
O86 Mo9 O22 Mo20 -122.2(6)
O47 Mo9 O22 Mo20 -17.7(7)
O76 Mo9 O22 Mo20 108.8(7)
O57 Mo9 O22 Mo20 76.3(6)
O58 Mo9 O22 Mo20 154.3(6)
O98 Mo20 O22 Mo9 20.5(7)
O87 Mo20 O22 Mo9 125.7(6)
O23 Mo20 O22 Mo9 -104.8(7)
O56 Mo20 O22 Mo9 -73.7(6)
O71 Mo20 O22 Mo9 -152.8(6)
O1 Mo12 O23 Mo20 92.5(4)
O96 Mo12 O23 Mo20 -164.2(4)
O2 Mo12 O23 Mo20 -33.3(7)
O56 Mo12 O23 Mo20 0.5(3)
O44 Mo12 O23 Mo20 -81.0(3)
O98 Mo20 O23 Mo12 -93.5(4)
O87 Mo20 O23 Mo12 161.6(4)
O22 Mo20 O23 Mo12 31.8(7)
O56 Mo20 O23 Mo12 -0.5(3)
O71 Mo20 O23 Mo12 79.9(3)
O42 Mo15 O25 C20 -133.9(8)
O9 Mo15 O25 C20 56(2)
O10 Mo15 O25 C20 124.1(8)
O8 Mo15 O25 C20 -35.9(7)
O6 Mo15 O25 C20 38.5(7)
O67 V25 O27 Mo10 72.5(4)
O94 V25 O27 Mo10 -51.1(4)
O93 V25 O27 Mo10 -166.0(3)
O67 V25 O27 Mo4 -73.5(4)
O94 V25 O27 Mo4 162.8(3)
O93 V25 O27 Mo4 47.9(4)
O102 Mo10 O27 V25 -90.1(10)
O81 Mo10 O27 V25 108.7(4)
O66 Mo10 O27 V25 11.9(4)
O28 Mo10 O27 V25 -155.3(4)
O54 Mo10 O27 V25 -70.6(4)
O102 Mo10 O27 Mo4 63.8(9)
O81 Mo10 O27 Mo4 -97.4(3)
O66 Mo10 O27 Mo4 165.8(3)
O28 Mo10 O27 Mo4 -1.4(2)
O54 Mo10 O27 Mo4 83.3(2)
O69 Mo4 O27 V25 87.3(9)
O29 Mo4 O27 V25 -109.8(4)
O68 Mo4 O27 V25 -11.1(4)
O28 Mo4 O27 V25 154.6(4)
O30 Mo4 O27 V25 70.7(4)
O69 Mo4 O27 Mo10 -65.9(9)
O29 Mo4 O27 Mo10 97.0(3)
O68 Mo4 O27 Mo10 -164.3(2)
O28 Mo4 O27 Mo10 1.4(2)
O30 Mo4 O27 Mo10 -82.5(2)
O102 Mo10 O28 Mo4 -162.2(3)
O81 Mo10 O28 Mo4 93.6(4)
O66 Mo10 O28 Mo4 -28.6(7)
O27 Mo10 O28 Mo4 1.7(3)
O54 Mo10 O28 Mo4 -78.6(3)
O69 Mo4 O28 Mo10 160.6(3)
O29 Mo4 O28 Mo10 -93.8(3)
O68 Mo4 O28 Mo10 30.7(7)
O27 Mo4 O28 Mo10 -1.7(3)
O30 Mo4 O28 Mo10 78.4(3)
O69 Mo4 O30 C16 -136.5(8)
O29 Mo4 O30 C16 34(2)
O68 Mo4 O30 C16 123.5(8)
O28 Mo4 O30 C16 -36.5(7)
O27 Mo4 O30 C16 38.2(7)
O34 Mo1 O32 Mo2 92.0(3)
O31 Mo1 O32 Mo2 -163.3(3)
O33 Mo1 O32 Mo2 -30.0(7)
O37 Mo1 O32 Mo2 0.6(2)
O51 Mo1 O32 Mo2 -79.5(3)
O91 Mo2 O32 Mo1 163.0(3)
O21 Mo2 O32 Mo1 -91.7(3)
O20 Mo2 O32 Mo1 33.4(6)
O37 Mo2 O32 Mo1 -0.6(2)
O36 Mo2 O32 Mo1 78.9(3)
O79 Mo7 O33 Mo1 19.0(6)
O83 Mo7 O33 Mo1 123.0(6)
O53 Mo7 O33 Mo1 -105.3(7)
O38 Mo7 O33 Mo1 -74.9(6)
O35 Mo7 O33 Mo1 -152.8(6)
O34 Mo1 O33 Mo7 -18.5(6)
O31 Mo1 O33 Mo7 -123.7(6)
O32 Mo1 O33 Mo7 103.4(7)
O37 Mo1 O33 Mo7 73.8(6)
O51 Mo1 O33 Mo7 152.9(6)
O79 Mo7 O35 C14 60(2)
O83 Mo7 O35 C14 -131.3(9)
O33 Mo7 O35 C14 127.7(9)
O53 Mo7 O35 C14 -32.5(8)
O38 Mo7 O35 C14 42.4(8)
O91 Mo2 O36 C17 -135.2(8)
O21 Mo2 O36 C17 37(2)
O20 Mo2 O36 C17 123.0(8)
O32 Mo2 O36 C17 -37.6(8)
O37 Mo2 O36 C17 38.3(8)
O65 V27 O37 Mo1 73.6(4)
O38 V27 O37 Mo1 -49.9(4)
O17 V27 O37 Mo1 -164.0(3)
O65 V27 O37 Mo2 -74.7(4)
O38 V27 O37 Mo2 161.9(3)
O17 V27 O37 Mo2 47.7(4)
O34 Mo1 O37 V27 107.9(4)
O31 Mo1 O37 V27 -91.8(9)
O33 Mo1 O37 V27 10.9(3)
O32 Mo1 O37 V27 -156.3(4)
O51 Mo1 O37 V27 -71.8(4)
O34 Mo1 O37 Mo2 -96.3(3)
O31 Mo1 O37 Mo2 63.9(9)
O33 Mo1 O37 Mo2 166.7(2)
O32 Mo1 O37 Mo2 -0.5(2)
O51 Mo1 O37 Mo2 84.0(2)
O91 Mo2 O37 V27 93.4(9)
O21 Mo2 O37 V27 -107.5(4)
O20 Mo2 O37 V27 -9.3(4)
O32 Mo2 O37 V27 155.7(4)
O36 Mo2 O37 V27 72.7(4)
O91 Mo2 O37 Mo1 -61.8(9)
O21 Mo2 O37 Mo1 97.3(3)
O20 Mo2 O37 Mo1 -164.5(2)
O32 Mo2 O37 Mo1 0.5(2)
O36 Mo2 O37 Mo1 -82.5(2)
O65 V27 O38 Mo7 -74.7(4)
O37 V27 O38 Mo7 48.4(4)
O17 V27 O38 Mo7 161.9(3)
O65 V27 O38 Mo13 76.4(4)
O37 V27 O38 Mo13 -160.6(3)
O17 V27 O38 Mo13 -47.0(4)
O79 Mo7 O38 V27 -104.5(4)
O83 Mo7 O38 V27 93.6(9)
O33 Mo7 O38 V27 -8.4(4)
O53 Mo7 O38 V27 157.7(4)
O35 Mo7 O38 V27 72.9(4)
O79 Mo7 O38 Mo13 97.6(3)
O83 Mo7 O38 Mo13 -64.4(9)
O33 Mo7 O38 Mo13 -166.3(2)
O53 Mo7 O38 Mo13 -0.2(2)
O35 Mo7 O38 Mo13 -85.1(2)
O52 Mo13 O38 V27 106.2(4)
O113 Mo13 O38 V27 -93.2(11)
O18 Mo13 O38 V27 9.2(4)
O53 Mo13 O38 V27 -157.3(4)
O101 Mo13 O38 V27 -73.7(4)
O52 Mo13 O38 Mo7 -96.2(3)
O113 Mo13 O38 Mo7 64.4(10)
O18 Mo13 O38 Mo7 166.7(2)
O53 Mo13 O38 Mo7 0.2(2)
O101 Mo13 O38 Mo7 83.8(2)
O5 V28 O39 Mo11 -75.4(4)
O6 V28 O39 Mo11 163.7(3)
O13 V28 O39 Mo11 47.1(4)
O5 V28 O39 Mo18 71.5(5)
O6 V28 O39 Mo18 -49.3(4)
O13 V28 O39 Mo18 -166.0(3)
O100 Mo11 O39 V28 90.1(11)
O16 Mo11 O39 V28 -109.1(4)
O15 Mo11 O39 V28 -10.1(4)
O41 Mo11 O39 V28 154.7(4)
O108 Mo11 O39 V28 71.9(4)
O100 Mo11 O39 Mo18 -64.6(11)
O16 Mo11 O39 Mo18 96.2(3)
O15 Mo11 O39 Mo18 -164.8(3)
O41 Mo11 O39 Mo18 0.0(2)
O108 Mo11 O39 Mo18 -82.8(2)
O99 Mo18 O39 V28 -86.5(10)
O89 Mo18 O39 V28 111.1(5)
O10 Mo18 O39 V28 12.0(4)
O41 Mo18 O39 V28 -154.3(5)
O14 Mo18 O39 V28 -70.6(4)
O99 Mo18 O39 Mo11 67.8(9)
O89 Mo18 O39 Mo11 -94.6(3)
O10 Mo18 O39 Mo11 166.3(3)
O41 Mo18 O39 Mo11 0.0(2)
O14 Mo18 O39 Mo11 83.7(2)
O100 Mo11 O41 Mo18 164.8(4)
O16 Mo11 O41 Mo18 -91.3(4)
O15 Mo11 O41 Mo18 35.0(8)
O39 Mo11 O41 Mo18 -0.1(3)
O108 Mo11 O41 Mo18 79.7(3)
O99 Mo18 O41 Mo11 -161.4(4)
O89 Mo18 O41 Mo11 93.2(4)
O10 Mo18 O41 Mo11 -30.7(7)
O39 Mo18 O41 Mo11 0.1(3)
O14 Mo18 O41 Mo11 -79.3(3)
O1 Mo12 O44 C23 -39(3)
O96 Mo12 O44 C23 131.0(9)
O2 Mo12 O44 C23 -126.1(8)
O23 Mo12 O44 C23 33.3(8)
O56 Mo12 O44 C23 -42.0(8)
O46 Mo19 O45 Mo16 -19.0(6)
O97 Mo19 O45 Mo16 -125.2(6)
O3 Mo19 O45 Mo16 104.3(7)
O84 Mo19 O45 Mo16 74.1(6)
O12 Mo19 O45 Mo16 153.6(6)
O75 Mo16 O45 Mo19 17.2(6)
O109 Mo16 O45 Mo19 123.8(6)
O76 Mo16 O45 Mo19 -106.3(7)
O57 Mo16 O45 Mo19 -75.6(6)
O59 Mo16 O45 Mo19 -155.1(6)
O85 Mo3 O49 C19 -44(2)
O48 Mo3 O49 C19 130.3(8)
O20 Mo3 O49 C19 -129.3(8)
O78 Mo3 O49 C19 30.8(8)
O17 Mo3 O49 C19 -44.4(8)
O64 Mo6 O50 C19 -134.4(8)
O19 Mo6 O50 C19 31(2)
O18 Mo6 O50 C19 124.7(8)
O78 Mo6 O50 C19 -34.7(8)
O17 Mo6 O50 C19 39.9(8)
O34 Mo1 O51 C17 -42(2)
O31 Mo1 O51 C17 134.5(7)
O33 Mo1 O51 C17 -124.4(7)
O32 Mo1 O51 C17 36.2(7)
O37 Mo1 O51 C17 -39.5(7)
O52 Mo13 O53 Mo7 90.4(4)
O113 Mo13 O53 Mo7 -163.6(4)
O18 Mo13 O53 Mo7 -31.1(7)
O38 Mo13 O53 Mo7 -0.3(3)
O101 Mo13 O53 Mo7 -79.9(3)
O79 Mo7 O53 Mo13 -92.0(4)
O83 Mo7 O53 Mo13 164.0(4)
O33 Mo7 O53 Mo13 31.9(7)
O38 Mo7 O53 Mo13 0.3(3)
O35 Mo7 O53 Mo13 79.2(3)
O102 Mo10 O54 C16 135.0(8)
O81 Mo10 O54 C16 -45(2)
O66 Mo10 O54 C16 -124.1(8)
O28 Mo10 O54 C16 36.2(8)
O27 Mo10 O54 C16 -39.2(8)
O103 Mo24 O55 C18 63(3)
O112 Mo24 O55 C18 -133.1(8)
O66 Mo24 O55 C18 126.0(8)
O82 Mo24 O55 C18 -33.9(8)
O94 Mo24 O55 C18 41.6(8)
O72 V26 O56 Mo12 74.6(4)
O57 V26 O56 Mo12 -163.8(3)
O84 V26 O56 Mo12 -47.5(4)
O72 V26 O56 Mo20 -72.1(5)
O57 V26 O56 Mo20 49.5(4)
O84 V26 O56 Mo20 165.9(3)
O1 Mo12 O56 V26 108.9(4)
O96 Mo12 O56 V26 -95.0(10)
O2 Mo12 O56 V26 9.8(4)
O23 Mo12 O56 V26 -154.9(4)
O44 Mo12 O56 V26 -71.5(4)
O1 Mo12 O56 Mo20 -96.7(3)
O96 Mo12 O56 Mo20 59.4(10)
O2 Mo12 O56 Mo20 164.2(3)
O23 Mo12 O56 Mo20 -0.4(2)
O44 Mo12 O56 Mo20 83.0(2)
O98 Mo20 O56 V26 -108.7(4)
O87 Mo20 O56 V26 87.3(10)
O22 Mo20 O56 V26 -11.3(4)
O23 Mo20 O56 V26 154.2(4)
O71 Mo20 O56 V26 70.9(4)
O98 Mo20 O56 Mo12 97.6(3)
O87 Mo20 O56 Mo12 -66.5(9)
O22 Mo20 O56 Mo12 -165.0(3)
O23 Mo20 O56 Mo12 0.4(2)
O71 Mo20 O56 Mo12 -82.8(2)
O72 V26 O57 Mo16 -75.9(5)
O84 V26 O57 Mo16 45.7(4)
O56 V26 O57 Mo16 163.4(4)
O72 V26 O57 Mo9 75.8(5)
O84 V26 O57 Mo9 -162.7(3)
O56 V26 O57 Mo9 -44.9(4)
O75 Mo16 O57 V26 -104.6(4)
O109 Mo16 O57 V26 94.2(9)
O45 Mo16 O57 V26 -7.1(4)
O76 Mo16 O57 V26 159.0(4)
O59 Mo16 O57 V26 74.0(4)
O75 Mo16 O57 Mo9 97.6(3)
O109 Mo16 O57 Mo9 -63.6(9)
O45 Mo16 O57 Mo9 -165.0(3)
O76 Mo16 O57 Mo9 1.2(2)
O59 Mo16 O57 Mo9 -83.8(2)
O86 Mo9 O57 V26 -95.5(10)
O47 Mo9 O57 V26 103.1(4)
O22 Mo9 O57 V26 5.5(4)
O76 Mo9 O57 V26 -159.4(4)
O58 Mo9 O57 V26 -75.8(4)
O86 Mo9 O57 Mo16 62.8(10)
O47 Mo9 O57 Mo16 -98.6(3)
O22 Mo9 O57 Mo16 163.8(3)
O76 Mo9 O57 Mo16 -1.2(2)
O58 Mo9 O57 Mo16 82.4(3)
O86 Mo9 O58 C25 133.6(10)
O47 Mo9 O58 C25 -47(3)
O22 Mo9 O58 C25 -125.9(9)
O76 Mo9 O58 C25 34.5(9)
O57 Mo9 O58 C25 -40.2(9)
O75 Mo16 O59 C25 51(2)
O109 Mo16 O59 C25 -132.2(8)
O45 Mo16 O59 C25 126.6(8)
O76 Mo16 O59 C25 -33.5(8)
O57 Mo16 O59 C25 41.1(8)
O61 Mo8 O60 C22 -134.2(11)
O62 Mo8 O60 C22 39(2)
O11 Mo8 O60 C22 125.9(10)
O90 Mo8 O60 C22 -33.6(10)
O13 Mo8 O60 C22 40.9(10)
O7 Mo5 O63 C20 -50(2)
O26 Mo5 O63 C20 130.4(8)
O11 Mo5 O63 C20 -127.5(8)
O8 Mo5 O63 C20 33.3(8)
O6 Mo5 O63 C20 -41.6(8)
O102 Mo10 O66 Mo24 -122.9(6)
O81 Mo10 O66 Mo24 -18.4(7)
O28 Mo10 O66 Mo24 103.8(8)
O27 Mo10 O66 Mo24 74.5(6)
O54 Mo10 O66 Mo24 153.8(7)
O103 Mo24 O66 Mo10 17.9(7)
O112 Mo24 O66 Mo10 122.3(7)
O82 Mo24 O66 Mo10 -109.1(7)
O94 Mo24 O66 Mo10 -76.0(6)
O55 Mo24 O66 Mo10 -155.5(7)
O107 Mo21 O68 Mo4 -125.4(6)
O105 Mo21 O68 Mo4 -18.1(7)
O95 Mo21 O68 Mo4 109.1(7)
O93 Mo21 O68 Mo4 73.1(6)
O80 Mo21 O68 Mo4 151.1(6)
O69 Mo4 O68 Mo21 127.1(6)
O29 Mo4 O68 Mo21 21.1(7)
O28 Mo4 O68 Mo21 -103.0(7)
O27 Mo4 O68 Mo21 -71.8(6)
O30 Mo4 O68 Mo21 -150.6(6)
O106 Mo23 O70 Mo22 20.3(6)
O111 Mo23 O70 Mo22 125.9(6)
O95 Mo23 O70 Mo22 -106.8(7)
O93 Mo23 O70 Mo22 -73.4(6)
O110 Mo23 O70 Mo22 -151.8(6)
O104 Mo22 O70 Mo23 -17.8(6)
O114 Mo22 O70 Mo23 -124.8(6)
O82 Mo22 O70 Mo23 107.3(7)
O94 Mo22 O70 Mo23 73.5(6)
O92 Mo22 O70 Mo23 152.8(6)
O98 Mo20 O71 C23 48(3)
O87 Mo20 O71 C23 -130.4(10)
O22 Mo20 O71 C23 128.6(10)
O23 Mo20 O71 C23 -30.8(10)
O56 Mo20 O71 C23 44.2(9)
O86 Mo9 O76 Mo16 -161.7(3)
O47 Mo9 O76 Mo16 93.9(4)
O22 Mo9 O76 Mo16 -32.5(7)
O57 Mo9 O76 Mo16 1.4(3)
O58 Mo9 O76 Mo16 -78.0(3)
O75 Mo16 O76 Mo9 -93.0(4)
O109 Mo16 O76 Mo9 160.8(3)
O45 Mo16 O76 Mo9 30.6(7)
O57 Mo16 O76 Mo9 -1.4(3)
O59 Mo16 O76 Mo9 79.0(3)
O24 Mo17 O77 C22 -45(3)
O40 Mo17 O77 C22 135.0(10)
O15 Mo17 O77 C22 -123.7(10)
O90 Mo17 O77 C22 36.1(9)
O13 Mo17 O77 C22 -39.3(9)
O64 Mo6 O78 Mo3 163.1(3)
O19 Mo6 O78 Mo3 -93.0(3)
O18 Mo6 O78 Mo3 27.7(7)
O17 Mo6 O78 Mo3 -0.8(3)
O50 Mo6 O78 Mo3 79.2(3)
O85 Mo3 O78 Mo6 93.3(4)
O48 Mo3 O78 Mo6 -161.0(3)
O20 Mo3 O78 Mo6 -28.4(7)
O17 Mo3 O78 Mo6 0.8(3)
O49 Mo3 O78 Mo6 -78.2(3)
O107 Mo21 O80 C15 131.7(9)
O105 Mo21 O80 C15 -51(2)
O68 Mo21 O80 C15 -128.4(9)
O95 Mo21 O80 C15 33.4(9)
O93 Mo21 O80 C15 -42.9(8)
O103 Mo24 O82 Mo22 -92.9(4)
O112 Mo24 O82 Mo22 162.5(4)
O66 Mo24 O82 Mo22 33.6(7)
O94 Mo24 O82 Mo22 -0.6(3)
O55 Mo24 O82 Mo22 79.7(3)
O104 Mo22 O82 Mo24 90.8(4)
O114 Mo22 O82 Mo24 -162.4(4)
O70 Mo22 O82 Mo24 -34.5(8)
O94 Mo22 O82 Mo24 0.6(3)
O92 Mo22 O82 Mo24 -80.2(3)
O72 V26 O84 Mo14 -74.3(4)
O57 V26 O84 Mo14 163.9(3)
O56 V26 O84 Mo14 47.2(4)
O72 V26 O84 Mo19 74.3(4)
O57 V26 O84 Mo19 -47.5(4)
O56 V26 O84 Mo19 -164.2(3)
O4 Mo14 O84 V26 -107.0(4)
O43 Mo14 O84 V26 93.7(9)
O2 Mo14 O84 V26 -9.2(4)
O3 Mo14 O84 V26 156.5(4)
O88 Mo14 O84 V26 73.5(4)
O4 Mo14 O84 Mo19 97.2(3)
O43 Mo14 O84 Mo19 -62.1(9)
O2 Mo14 O84 Mo19 -164.9(3)
O3 Mo14 O84 Mo19 0.7(2)
O88 Mo14 O84 Mo19 -82.3(2)
O46 Mo19 O84 V26 108.1(4)
O97 Mo19 O84 V26 -88.8(10)
O45 Mo19 O84 V26 9.7(4)
O3 Mo19 O84 V26 -156.1(4)
O12 Mo19 O84 V26 -72.4(4)
O46 Mo19 O84 Mo14 -96.6(3)
O97 Mo19 O84 Mo14 66.5(10)
O45 Mo19 O84 Mo14 165.1(3)
O3 Mo19 O84 Mo14 -0.7(2)
O12 Mo19 O84 Mo14 83.0(2)
O4 Mo14 O88 C21 39(2)
O43 Mo14 O88 C21 -131.1(9)
O2 Mo14 O88 C21 126.9(9)
O3 Mo14 O88 C21 -33.3(8)
O84 Mo14 O88 C21 42.6(8)
O24 Mo17 O90 Mo8 92.8(4)
O40 Mo17 O90 Mo8 -162.9(3)
O15 Mo17 O90 Mo8 -31.7(8)
O13 Mo17 O90 Mo8 1.5(3)
O77 Mo17 O90 Mo8 -80.0(3)
O61 Mo8 O90 Mo17 160.8(4)
O62 Mo8 O90 Mo17 -93.7(4)
O11 Mo8 O90 Mo17 29.7(7)
O13 Mo8 O90 Mo17 -1.4(3)
O60 Mo8 O90 Mo17 78.4(3)
O104 Mo22 O92 C18 -36(2)
O114 Mo22 O92 C18 136.3(8)
O70 Mo22 O92 C18 -124.0(8)
O82 Mo22 O92 C18 36.8(8)
O94 Mo22 O92 C18 -39.0(8)
O67 V25 O93 Mo21 74.8(5)
O94 V25 O93 Mo21 -162.4(4)
O27 V25 O93 Mo21 -46.5(4)
O67 V25 O93 Mo23 -75.0(4)
O94 V25 O93 Mo23 47.9(4)
O27 V25 O93 Mo23 163.8(3)
O107 Mo21 O93 V25 -89.7(10)
O105 Mo21 O93 V25 106.0(4)
O68 Mo21 O93 V25 8.5(4)
O95 Mo21 O93 V25 -155.3(4)
O80 Mo21 O93 V25 -72.5(4)
O107 Mo21 O93 Mo23 66.5(10)
O105 Mo21 O93 Mo23 -97.8(3)
O68 Mo21 O93 Mo23 164.7(2)
O95 Mo21 O93 Mo23 0.9(2)
O80 Mo21 O93 Mo23 83.7(2)
O106 Mo23 O93 V25 -105.9(4)
O111 Mo23 O93 V25 98.1(9)
O70 Mo23 O93 V25 -8.4(4)
O95 Mo23 O93 V25 156.1(4)
O110 Mo23 O93 V25 73.7(4)
O106 Mo23 O93 Mo21 97.0(3)
O111 Mo23 O93 Mo21 -58.9(9)
O70 Mo23 O93 Mo21 -165.5(3)
O95 Mo23 O93 Mo21 -0.9(2)
O110 Mo23 O93 Mo21 -83.4(2)
O67 V25 O94 Mo22 73.2(5)
O93 V25 O94 Mo22 -49.0(4)
O27 V25 O94 Mo22 -163.9(3)
O67 V25 O94 Mo24 -74.3(5)
O93 V25 O94 Mo24 163.5(3)
O27 V25 O94 Mo24 48.6(4)
O104 Mo22 O94 V25 107.8(5)
O114 Mo22 O94 V25 -87.7(12)
O70 Mo22 O94 V25 9.6(4)
O82 Mo22 O94 V25 -155.1(5)
O92 Mo22 O94 V25 -72.7(4)
O104 Mo22 O94 Mo24 -97.6(3)
O114 Mo22 O94 Mo24 66.9(11)
O70 Mo22 O94 Mo24 164.2(3)
O82 Mo22 O94 Mo24 -0.5(2)
O92 Mo22 O94 Mo24 81.9(3)
O103 Mo24 O94 V25 -105.3(4)
O112 Mo24 O94 V25 89.2(11)
O66 Mo24 O94 V25 -8.7(4)
O82 Mo24 O94 V25 155.9(4)
O55 Mo24 O94 V25 71.9(4)
O103 Mo24 O94 Mo22 99.3(3)
O112 Mo24 O94 Mo22 -66.2(10)
O66 Mo24 O94 Mo22 -164.1(3)
O82 Mo24 O94 Mo22 0.5(2)
O55 Mo24 O94 Mo22 -83.5(2)
O107 Mo21 O95 Mo23 -164.3(4)
O105 Mo21 O95 Mo23 88.4(4)
O68 Mo21 O95 Mo23 -38.5(7)
O93 Mo21 O95 Mo23 -1.2(3)
O80 Mo21 O95 Mo23 -80.5(3)
O106 Mo23 O95 Mo21 -90.8(4)
O111 Mo23 O95 Mo21 164.4(4)
O70 Mo23 O95 Mo21 36.1(8)
O93 Mo23 O95 Mo21 1.1(3)
O110 Mo23 O95 Mo21 81.4(3)
O52 Mo13 O101 C14 -39(2)
O113 Mo13 O101 C14 135.4(9)
O18 Mo13 O101 C14 -123.2(9)
O53 Mo13 O101 C14 36.6(9)
O38 Mo13 O101 C14 -38.5(9)
O100 Mo11 O108 C24 -134.2(9)
O16 Mo11 O108 C24 35(2)
O15 Mo11 O108 C24 125.6(9)
O41 Mo11 O108 C24 -35.5(8)
O39 Mo11 O108 C24 40.7(8)
O106 Mo23 O110 C15 42(3)
O111 Mo23 O110 C15 -132.6(9)
O70 Mo23 O110 C15 125.2(9)
O95 Mo23 O110 C15 -35.4(9)
O93 Mo23 O110 C15 39.3(9)
C16 C1 C2 C17 172.8(8)
C19 C3 C6 C18 178.9(9)
C14 C7 C8 C15 -173.0(11)
C24 C9 C10 C25 -173.6(10)
C23 C11 C13 C22 174.9(16)
C23 C11B C13B C22 -178.4(18)
C21 C5 C12 C20 -174.2(8)
Mo13 O101 C14 O35 -5.3(16)
Mo13 O101 C14 C7 174.7(7)
Mo7 O35 C14 O101 2.8(16)
Mo7 O35 C14 C7 -177.2(7)
C8 C7 C14 O101 131.2(13)
C8 C7 C14 O35 -48.8(16)
Mo23 O110 C15 O80 3.4(17)
Mo23 O110 C15 C8 -178.6(7)
Mo21 O80 C15 O110 -1.8(17)
Mo21 O80 C15 C8 -179.9(7)
C7 C8 C15 O110 47.8(16)
C7 C8 C15 O80 -134.0(12)
Mo10 O54 C16 O30 -6.7(14)
Mo10 O54 C16 C1 175.0(6)
Mo4 O30 C16 O54 7.2(14)
Mo4 O30 C16 C1 -174.3(6)
C2 C1 C16 O54 1.9(13)
C2 C1 C16 O30 -176.6(8)
Mo1 O51 C17 O36 -6.7(13)
Mo1 O51 C17 C2 175.7(6)
Mo2 O36 C17 O51 7.7(14)
Mo2 O36 C17 C2 -174.7(6)
C1 C2 C17 O51 2.1(13)
C1 C2 C17 O36 -175.7(8)
Mo24 O55 C18 O92 3.7(15)
Mo24 O55 C18 C6 -176.8(6)
Mo22 O92 C18 O55 -5.9(15)
Mo22 O92 C18 C6 174.6(6)
C3 C6 C18 O55 -69.8(12)
C3 C6 C18 O92 109.8(10)
Mo3 O49 C19 O50 1.2(14)
Mo3 O49 C19 C3 -178.5(6)
Mo6 O50 C19 O49 1.2(15)
Mo6 O50 C19 C3 -179.1(6)
C6 C3 C19 O49 -107.8(11)
C6 C3 C19 O50 72.5(12)
Mo5 O63 C20 O25 -3.4(14)
Mo5 O63 C20 C12 -178.5(5)
Mo15 O25 C20 O63 5.0(14)
Mo15 O25 C20 C12 -179.9(5)
C5 C12 C20 O63 -114.3(10)
C5 C12 C20 O25 70.1(11)
Mo19 O12 C21 O88 -4.2(16)
Mo19 O12 C21 C5 173.2(6)
Mo14 O88 C21 O12 2.4(16)
Mo14 O88 C21 C5 -175.0(6)
C12 C5 C21 O12 115.3(11)
C12 C5 C21 O88 -67.1(12)
Mo8 O60 C22 O77 3.9(19)
Mo8 O60 C22 C13B 165.0(13)
Mo8 O60 C22 C13 -161.8(10)
Mo17 O77 C22 O60 -5.1(18)
Mo17 O77 C22 C13B -161.3(15)
Mo17 O77 C22 C13 161.2(9)
C11B C13B C22 O60 163(2)
C11B C13B C22 O77 -37(3)
C11B C13B C22 C13 40(2)
C11 C13 C22 O60 -122(2)
C11 C13 C22 O77 70(2)
C11 C13 C22 C13B -53(2)
Mo20 O71 C23 O44 -3.1(17)
Mo20 O71 C23 C11B -168.7(12)
Mo20 O71 C23 C11 161.4(10)
Mo12 O44 C23 O71 1.7(16)
Mo12 O44 C23 C11B 165.9(13)
Mo12 O44 C23 C11 -161.8(10)
C13B C11B C23 O71 -158(2)
C13B C11B C23 O44 36(3)
C13B C11B C23 C11 -58(3)
C13 C11 C23 O71 129.0(19)
C13 C11 C23 O44 -65(2)
C13 C11 C23 C11B 37(3)
Mo18 O14 C24 O108 -1.8(16)
Mo18 O14 C24 C9 178.0(7)
Mo11 O108 C24 O14 3.1(15)
Mo11 O108 C24 C9 -176.7(7)
C10 C9 C24 O14 125.0(11)
C10 C9 C24 O108 -55.2(14)
Mo9 O58 C25 O59 -3.0(16)
Mo9 O58 C25 C10 -179.1(6)
Mo16 O59 C25 O58 2.5(16)
Mo16 O59 C25 C10 178.7(6)
C9 C10 C25 O58 -124.3(11)
C9 C10 C25 O59 59.2(13)

loop_
_platon_squeeze_void_nr
_platon_squeeze_void_average_x
_platon_squeeze_void_average_y
_platon_squeeze_void_average_z
_platon_squeeze_void_volume
_platon_squeeze_void_count_electrons
_platon_squeeze_void_content
1 0.454 0.038 -0.046 5824 2323 ' '
2 0.996 0.160 0.694 95 43 ' '
3 0.583 0.158 0.788 85 45 ' '
4 0.541 0.242 -0.007 57 18 ' '
5 0.041 0.258 0.493 57 18 ' '
6 0.496 0.340 0.194 95 43 ' '
7 1.083 0.342 0.288 85 45 ' '
8 0.504 0.660 0.806 95 43 ' '
9 0.917 0.658 0.712 84 45 ' '
10 0.959 0.742 0.507 56 18 ' '
11 0.459 0.758 0.007 56 18 ' '
12 0.004 0.840 0.306 94 43 ' '
13 0.417 0.842 0.212 84 45 ' '
